data_1554983
loop_
_publ_author_name
'Lu, Mengsi'
'Allemann, Oliver'
'Xu, Jun'
'Linden, Anthony'
'Baldridge, Kim K.'
'Siegel, Jay S.'

_publ_section_title
;
 Peraryl-X-onium ions of nitrogen and oxygen
;
_journal_issue 15
_journal_name_full 'Organic Chemistry Frontiers'
_journal_page_first 2640
_journal_paper_doi 10.1039/C9QO00633H
_journal_volume 6
_journal_year 2019
_chemical_formula_moiety 'C H6 B11 Cl6, C18 H13 O'
_chemical_formula_sum 'C19 H19 B11 Cl6 O'
_chemical_formula_weight 594.95
_space_group_crystal_system monoclinic
_space_group_IT_number 14
_space_group_name_Hall '-P 2ybc'
_space_group_name_H-M_alt 'P 1 21/c 1'
_atom_sites_solution_hydrogens mixed
_audit_creation_date 2017-09-29
_audit_creation_method
;
Olex2 1.2
(compiled 2017.08.10 svn.r3458 for OlexSys, GUI svn.r5381)
;
_audit_update_record
;
2019-02-15 deposited with the CCDC.	2019-06-12 downloaded from the CCDC.
;
_cell_angle_alpha 90
_cell_angle_beta 91.879(3)
_cell_angle_gamma 90
_cell_formula_units_Z 8
_cell_length_a 17.251(2)
_cell_length_b 12.1706(17)
_cell_length_c 26.112(4)
_cell_measurement_reflns_used 9306
_cell_measurement_temperature 113(2)
_cell_measurement_theta_max 27.5
_cell_measurement_theta_min 3.0
_cell_volume 5479.4(13)
_computing_cell_refinement 'CrystalClear-SM Expert 2.1 b42'
_computing_data_collection 'CrystalClear-SM Expert 2.1 b42 (Rigaku, 2015)'
_computing_data_reduction 'CrystalClear-SM Expert 2.1 b42'
_computing_molecular_graphics 'Olex2 (Dolomanov et al., 2009)'
_computing_publication_material 'Olex2 (Dolomanov et al., 2009)'
_computing_structure_refinement 'ShelXL (Sheldrick, 2015)'
_computing_structure_solution 'SHELXS-97 (Sheldrick, 1990)'
_diffrn_ambient_temperature 113.15
_diffrn_detector_area_resol_mean 5.814
_diffrn_measured_fraction_theta_full 0.998
_diffrn_measured_fraction_theta_max 0.994
_diffrn_measurement_device_type 'Rigaku Xtalab P200'
_diffrn_measurement_method '\w scans'
_diffrn_radiation_monochromator Confocal
_diffrn_radiation_type MoK\a
_diffrn_radiation_wavelength 0.71073
_diffrn_reflns_av_R_equivalents 0.0525
_diffrn_reflns_av_unetI/netI 0.0397
_diffrn_reflns_Laue_measured_fraction_full 0.998
_diffrn_reflns_Laue_measured_fraction_max 0.994
_diffrn_reflns_limit_h_max 22
_diffrn_reflns_limit_h_min -22
_diffrn_reflns_limit_k_max 15
_diffrn_reflns_limit_k_min -15
_diffrn_reflns_limit_l_max 33
_diffrn_reflns_limit_l_min -29
_diffrn_reflns_number 54514
_diffrn_reflns_point_group_measured_fraction_full 0.998
_diffrn_reflns_point_group_measured_fraction_max 0.994
_diffrn_reflns_theta_full 25.242
_diffrn_reflns_theta_max 27.515
_diffrn_reflns_theta_min 3.019
_exptl_absorpt_coefficient_mu 0.643
_exptl_absorpt_correction_T_max 0.9268
_exptl_absorpt_correction_T_min 0.8821
_exptl_absorpt_correction_type empirical
_exptl_absorpt_process_details 'REQAB (Rigaku, 1998)'
_exptl_crystal_colour Colorless
_exptl_crystal_density_diffrn 1.442
_exptl_crystal_density_method "'not measured'"
_exptl_crystal_description Prism
_exptl_crystal_F_000 2384
_exptl_crystal_size_max 0.2
_exptl_crystal_size_mid 0.18
_exptl_crystal_size_min 0.12
_refine_diff_density_max 0.650
_refine_diff_density_min -0.445
_refine_diff_density_rms 0.074
_refine_ls_extinction_method none
_refine_ls_goodness_of_fit_ref 1.083
_refine_ls_hydrogen_treatment mixed
_refine_ls_matrix_type full
_refine_ls_number_parameters 703
_refine_ls_number_reflns 12534
_refine_ls_number_restraints 12
_refine_ls_restrained_S_all 1.082
_refine_ls_R_factor_all 0.0697
_refine_ls_R_factor_gt 0.0467
_refine_ls_shift/su_max 0.001
_refine_ls_shift/su_mean 0.000
_refine_ls_structure_factor_coef Fsqd
_refine_ls_weighting_details 'w=1/[\s^2^(Fo^2^)+(0.0344P)^2^+8.4146P] where P=(Fo^2^+2Fc^2^)/3'
_refine_ls_weighting_scheme calc
_refine_ls_wR_factor_gt 0.0989
_refine_ls_wR_factor_ref 0.1119
_reflns_Friedel_coverage 0.000
_reflns_number_gt 9728
_reflns_number_total 12534
_reflns_threshold_expression 'I > 2\s(I)'
_cod_data_source_file c9qo00633h2.cif
_cod_data_source_block oxonium
_cod_original_cell_volume 5479.3(14)
_cod_database_code 1554983
_shelx_shelxl_version_number 2016/6
_shelx_space_group_comment
;
The symmetry employed for this shelxl refinement is uniquely defined
by the following loop, which should always be used as a source of
symmetry information in preference to the above space-group names.
They are only intended as comments.
;
_shelx_estimated_absorpt_t_max 0.927
_shelx_estimated_absorpt_t_min 0.882
_olex2_refinement_description
;
1. Fixed Uiso
 At 1.2 times of:
  All B(H) groups, All C(H) groups
2. Restrained distances
 C38-H38 = C40-H40
 0.93 with sigma of 0.01
 B16-H16A = B17-H17A = B18-H18A = B19-H19 = B20-H20A
 1.1 with sigma of 0.01
 B6-H6 = B7-H7 = B8-H8A = B9-H9A = B10-H10A
 1.1 with sigma of 0.01
3.a Aromatic/amide H refined with riding coordinates:
 C2(H2), C3(H3), C4(H4), C5(H5), C8(H8), C9(H9), C10(H10), C11(H11), C14(H14),
 C15(H15), C16(H16), C17(H17), C18(H18), C20(H20), C21(H21), C22(H22), C23(H23),
  C26(H26), C27(H27), C28(H28), C29(H29), C32(H32), C33(H33), C34(H34),
 C35(H35), C36(H36)
;
_olex2_submission_special_instructions 'No special instructions were received'

loop_
_space_group_symop_operation_xyz
'x, y, z'
'-x, y+1/2, -z+1/2'
'-x, -y, -z'
'x, -y-1/2, z-1/2'

loop_
_atom_site_label
_atom_site_type_symbol
_atom_site_fract_x
_atom_site_fract_y
_atom_site_fract_z
_atom_site_U_iso_or_equiv
_atom_site_adp_type
_atom_site_occupancy
_atom_site_site_symmetry_order
_atom_site_calc_flag
_atom_site_refinement_flags_posn
Cl1 Cl 0.55740(4) 0.64663(6) 0.09314(3) 0.03804(18) Uani 1 1 d .
Cl2 Cl 0.35424(4) 0.56109(6) 0.07986(3) 0.03675(17) Uani 1 1 d .
Cl3 Cl 0.23682(4) 0.77477(7) 0.14559(3) 0.03294(16) Uani 1 1 d .
Cl4 Cl 0.37141(4) 0.98070(6) 0.19711(3) 0.03406(16) Uani 1 1 d .
Cl5 Cl 0.56917(4) 0.89901(6) 0.17066(3) 0.03775(18) Uani 1 1 d .
Cl6 Cl 0.40787(4) 0.85726(6) 0.07455(3) 0.03184(16) Uani 1 1 d .
Cl7 Cl 1.02220(3) 1.23620(5) 0.16775(2) 0.02355(14) Uani 1 1 d .
Cl8 Cl 1.04383(3) 1.03803(5) 0.06453(2) 0.02296(14) Uani 1 1 d .
Cl9 Cl 0.88046(4) 0.84758(6) 0.06752(3) 0.02889(15) Uani 1 1 d .
Cl10 Cl 0.75900(3) 0.92676(6) 0.17421(3) 0.02897(15) Uani 1 1 d .
Cl11 Cl 0.84959(4) 1.16709(6) 0.23822(3) 0.03031(16) Uani 1 1 d .
Cl12 Cl 0.85004(3) 1.13677(5) 0.09876(2) 0.02428(14) Uani 1 1 d .
O1 O 0.40695(10) 0.23992(16) 0.08592(7) 0.0255(4) Uani 1 1 d .
O2 O 0.89415(11) 0.48177(16) 0.07191(7) 0.0298(4) Uani 1 1 d .
C1 C 0.34903(14) 0.2372(2) 0.12553(10) 0.0224(5) Uani 1 1 d .
C2 C 0.35615(15) 0.2903(2) 0.17129(11) 0.0289(6) Uani 1 1 d .
H2 H 0.400892 0.331488 0.181310 0.035 Uiso 1 1 calc R
C3 C 0.29230(16) 0.2792(3) 0.20225(11) 0.0310(6) Uani 1 1 d .
H3 H 0.293215 0.312997 0.235058 0.037 Uiso 1 1 calc R
C4 C 0.22744(15) 0.2196(3) 0.18601(11) 0.0308(6) Uani 1 1 d .
H4 H 0.184659 0.214228 0.207871 0.037 Uiso 1 1 calc R
C5 C 0.22350(15) 0.1680(2) 0.13880(11) 0.0279(6) Uani 1 1 d .
H5 H 0.178488 0.128119 0.128069 0.033 Uiso 1 1 calc R
C6 C 0.28689(14) 0.1757(2) 0.10737(10) 0.0227(5) Uani 1 1 d .
C7 C 0.30504(14) 0.1313(2) 0.05732(10) 0.0244(6) Uani 1 1 d .
C8 C 0.26618(17) 0.0640(3) 0.02197(11) 0.0337(7) Uani 1 1 d .
H8 H 0.215631 0.037198 0.028211 0.040 Uiso 1 1 calc R
C9 C 0.30331(19) 0.0369(3) -0.02274(12) 0.0442(8) Uani 1 1 d .
H9 H 0.277745 -0.009296 -0.047256 0.053 Uiso 1 1 calc R
C10 C 0.37700(19) 0.0761(3) -0.03230(11) 0.0439(8) Uani 1 1 d .
H10 H 0.400611 0.055712 -0.063258 0.053 Uiso 1 1 calc R
C11 C 0.41719(17) 0.1439(3) 0.00190(11) 0.0356(7) Uani 1 1 d .
H11 H 0.467521 0.171654 -0.004222 0.043 Uiso 1 1 calc R
C12 C 0.37816(15) 0.1673(2) 0.04506(10) 0.0254(6) Uani 1 1 d .
C13 C 0.49055(14) 0.2471(2) 0.09829(10) 0.0246(6) Uani 1 1 d .
C14 C 0.52358(16) 0.3478(3) 0.09180(13) 0.0351(7) Uani 1 1 d .
H14 H 0.494060 0.409517 0.080323 0.042 Uiso 1 1 calc R
C15 C 0.60297(17) 0.3553(3) 0.10292(14) 0.0398(8) Uani 1 1 d .
H15 H 0.628727 0.423752 0.099438 0.048 Uiso 1 1 calc R
C16 C 0.64452(16) 0.2637(3) 0.11899(12) 0.0330(7) Uani 1 1 d .
H16 H 0.698742 0.269338 0.126057 0.040 Uiso 1 1 calc R
C17 C 0.60770(16) 0.1643(3) 0.12480(11) 0.0300(6) Uani 1 1 d .
H17 H 0.636780 0.101829 0.135781 0.036 Uiso 1 1 calc R
C18 C 0.52822(15) 0.1545(2) 0.11473(11) 0.0273(6) Uani 1 1 d .
H18 H 0.501682 0.086902 0.119092 0.033 Uiso 1 1 calc R
C19 C 0.87397(16) 0.3916(2) 0.03681(10) 0.0260(6) Uani 1 1 d .
C20 C 0.79986(16) 0.3667(2) 0.02076(10) 0.0287(6) Uani 1 1 d .
H20 H 0.755906 0.406137 0.031795 0.034 Uiso 1 1 calc R
C21 C 0.79429(17) 0.2787(2) -0.01311(10) 0.0295(6) Uani 1 1 d .
H21 H 0.744669 0.255848 -0.025892 0.035 Uiso 1 1 calc R
C22 C 0.86004(17) 0.2235(2) -0.02860(10) 0.0299(6) Uani 1 1 d .
H22 H 0.854090 0.163983 -0.051934 0.036 Uiso 1 1 calc R
C23 C 0.93400(17) 0.2523(2) -0.01116(10) 0.0287(6) Uani 1 1 d .
H23 H 0.978287 0.213450 -0.022021 0.034 Uiso 1 1 calc R
C24 C 0.94129(16) 0.3404(2) 0.02288(10) 0.0264(6) Uani 1 1 d .
C25 C 1.00656(16) 0.3932(2) 0.05006(10) 0.0290(6) Uani 1 1 d .
C26 C 1.08673(17) 0.3766(3) 0.05168(12) 0.0377(7) Uani 1 1 d .
H26 H 1.109517 0.321017 0.031551 0.045 Uiso 1 1 calc R
C27 C 1.13228(19) 0.4438(3) 0.08354(13) 0.0447(9) Uani 1 1 d .
H27 H 1.186847 0.433029 0.085207 0.054 Uiso 1 1 calc R
C28 C 1.1002(2) 0.5260(3) 0.11295(13) 0.0459(9) Uani 1 1 d .
H28 H 1.133215 0.570377 0.134146 0.055 Uiso 1 1 calc R
C29 C 1.02072(19) 0.5445(3) 0.11203(11) 0.0382(7) Uani 1 1 d .
H29 H 0.997478 0.600352 0.131812 0.046 Uiso 1 1 calc R
C30 C 0.97865(17) 0.4759(3) 0.08029(10) 0.0312(6) Uani 1 1 d .
C31 C 0.84418(16) 0.5028(2) 0.11570(10) 0.0285(6) Uani 1 1 d .
C32 C 0.80015(19) 0.5965(3) 0.11251(13) 0.0387(7) Uani 1 1 d .
H32 H 0.802603 0.645001 0.084115 0.046 Uiso 1 1 calc R
C33 C 0.75168(19) 0.6168(3) 0.15303(15) 0.0444(8) Uani 1 1 d .
H33 H 0.719648 0.680275 0.152698 0.053 Uiso 1 1 calc R
C34 C 0.75029(18) 0.5447(3) 0.19349(13) 0.0402(8) Uani 1 1 d .
H34 H 0.717514 0.559613 0.221191 0.048 Uiso 1 1 calc R
C35 C 0.79570(17) 0.4509(3) 0.19471(11) 0.0341(7) Uani 1 1 d .
H35 H 0.793591 0.402107 0.223016 0.041 Uiso 1 1 calc R
C36 C 0.84446(16) 0.4278(2) 0.15461(11) 0.0295(6) Uani 1 1 d .
H36 H 0.875955 0.363736 0.154351 0.035 Uiso 1 1 calc R
B37 B 0.41619(17) 0.7785(3) 0.13233(12) 0.0235(6) Uani 1 1 d .
C38 C 0.43167(18) 0.6392(3) 0.23737(12) 0.0335(7) Uani 1 1 d D
H38 H 0.4362(19) 0.600(2) 0.2680(7) 0.040 Uiso 1 1 d DR
B39 B 0.90676(15) 1.0482(2) 0.13982(10) 0.0180(5) Uani 1 1 d .
C40 C 1.00691(15) 0.8900(2) 0.21560(10) 0.0230(5) Uani 1 1 d D
H40 H 1.0347(15) 0.8422(19) 0.2368(9) 0.028 Uiso 1 1 d DR
B1 B 0.48978(17) 0.6755(3) 0.14233(13) 0.0264(7) Uani 1 1 d .
B2 B 0.39028(18) 0.6365(3) 0.13520(12) 0.0265(6) Uani 1 1 d .
B3 B 0.33299(17) 0.7374(3) 0.16673(12) 0.0245(6) Uani 1 1 d .
B4 B 0.39787(17) 0.8386(3) 0.19319(12) 0.0241(6) Uani 1 1 d .
B5 B 0.49395(17) 0.7995(3) 0.17856(13) 0.0268(7) Uani 1 1 d .
B6 B 0.4516(2) 0.5733(3) 0.18211(14) 0.0313(7) Uani 1 1 d D
H6 H 0.4702(17) 0.4874(11) 0.1826(12) 0.038 Uiso 1 1 d DR
B7 B 0.3547(2) 0.6093(3) 0.19699(13) 0.0306(7) Uani 1 1 d D
H7 H 0.3102(13) 0.5456(19) 0.2039(12) 0.037 Uiso 1 1 d DR
B8 B 0.35939(19) 0.7342(3) 0.23280(12) 0.0287(7) Uani 1 1 d D
H8A H 0.3221(14) 0.748(3) 0.2655(8) 0.034 Uiso 1 1 d DR
B9 B 0.45784(19) 0.7730(3) 0.24010(13) 0.0302(7) Uani 1 1 d D
H9A H 0.4775(17) 0.810(2) 0.2768(7) 0.036 Uiso 1 1 d DR
B10 B 0.5153(2) 0.6731(3) 0.20883(14) 0.0323(7) Uani 1 1 d D
H10A H 0.5719(10) 0.648(3) 0.2257(11) 0.039 Uiso 1 1 d DR
B11 B 0.99104(15) 1.0963(2) 0.17445(10) 0.0182(5) Uani 1 1 d .
B12 B 1.00115(15) 1.0001(2) 0.12381(11) 0.0191(6) Uani 1 1 d .
B13 B 0.92126(16) 0.9061(2) 0.12565(11) 0.0204(6) Uani 1 1 d .
B14 B 0.86218(16) 0.9453(2) 0.17744(11) 0.0211(6) Uani 1 1 d .
B15 B 0.90601(15) 1.0631(2) 0.20813(11) 0.0199(6) Uani 1 1 d .
B16 B 1.05688(16) 0.9846(3) 0.18184(11) 0.0201(6) Uani 1 1 d D
H16A H 1.1207(6) 0.989(2) 0.1858(10) 0.024 Uiso 1 1 d DR
B17 B 1.01359(16) 0.8676(3) 0.15148(11) 0.0215(6) Uani 1 1 d D
H17A H 1.0492(14) 0.8006(17) 0.1369(10) 0.026 Uiso 1 1 d DR
B18 B 0.92752(17) 0.8340(3) 0.18479(12) 0.0232(6) Uani 1 1 d D
H18A H 0.9099(16) 0.7468(11) 0.1909(11) 0.028 Uiso 1 1 d DR
B19 B 0.91813(17) 0.9314(3) 0.23513(11) 0.0245(6) Uani 1 1 d D
H19 H 0.8961(15) 0.905(2) 0.2720(6) 0.029 Uiso 1 1 d DR
B20 B 0.99787(16) 1.0241(3) 0.23342(11) 0.0229(6) Uani 1 1 d D
H20A H 1.0249(15) 1.053(2) 0.2697(6) 0.028 Uiso 1 1 d DR

loop_
_atom_site_aniso_label
_atom_site_aniso_U_11
_atom_site_aniso_U_22
_atom_site_aniso_U_33
_atom_site_aniso_U_23
_atom_site_aniso_U_13
_atom_site_aniso_U_12
Cl1 0.0295(4) 0.0321(4) 0.0533(5) 0.0023(3) 0.0123(3) 0.0069(3)
Cl2 0.0338(4) 0.0362(4) 0.0398(4) -0.0105(3) -0.0043(3) -0.0007(3)
Cl3 0.0178(3) 0.0488(4) 0.0322(4) -0.0015(3) -0.0016(3) 0.0004(3)
Cl4 0.0360(4) 0.0255(4) 0.0407(4) -0.0033(3) 0.0023(3) 0.0051(3)
Cl5 0.0217(3) 0.0313(4) 0.0603(5) 0.0015(4) 0.0024(3) -0.0085(3)
Cl6 0.0318(3) 0.0337(4) 0.0305(3) 0.0110(3) 0.0075(3) 0.0077(3)
Cl7 0.0203(3) 0.0229(3) 0.0276(3) -0.0041(3) 0.0042(2) -0.0039(2)
Cl8 0.0223(3) 0.0293(3) 0.0176(3) -0.0005(2) 0.0054(2) -0.0041(3)
Cl9 0.0278(3) 0.0321(4) 0.0266(3) -0.0034(3) -0.0022(3) -0.0093(3)
Cl10 0.0149(3) 0.0345(4) 0.0376(4) 0.0098(3) 0.0033(2) -0.0037(3)
Cl11 0.0257(3) 0.0334(4) 0.0326(4) -0.0034(3) 0.0120(3) 0.0053(3)
Cl12 0.0193(3) 0.0274(3) 0.0258(3) 0.0087(3) -0.0032(2) 0.0003(2)
O1 0.0156(8) 0.0343(11) 0.0268(10) -0.0039(8) 0.0044(7) -0.0044(8)
O2 0.0320(10) 0.0311(11) 0.0264(10) -0.0027(8) 0.0050(8) -0.0087(9)
C1 0.0157(11) 0.0270(14) 0.0248(13) 0.0020(11) 0.0057(9) 0.0017(10)
C2 0.0205(13) 0.0323(16) 0.0341(15) -0.0068(12) 0.0015(11) -0.0024(11)
C3 0.0275(14) 0.0383(17) 0.0274(14) -0.0078(13) 0.0032(11) 0.0064(13)
C4 0.0199(13) 0.0427(18) 0.0302(15) -0.0002(13) 0.0072(11) 0.0032(12)
C5 0.0168(12) 0.0354(16) 0.0316(15) 0.0018(12) 0.0017(10) -0.0026(11)
C6 0.0163(11) 0.0275(14) 0.0243(13) 0.0030(11) -0.0009(10) 0.0000(10)
C7 0.0189(12) 0.0303(15) 0.0238(13) 0.0016(11) -0.0017(10) -0.0003(11)
C8 0.0247(14) 0.0450(19) 0.0311(15) -0.0036(14) -0.0040(11) -0.0035(13)
C9 0.0364(17) 0.066(2) 0.0300(16) -0.0161(16) -0.0068(13) -0.0019(16)
C10 0.0398(17) 0.070(2) 0.0222(15) -0.0110(15) 0.0040(13) 0.0012(17)
C11 0.0290(15) 0.054(2) 0.0237(14) -0.0003(14) 0.0067(11) 0.0003(14)
C12 0.0228(13) 0.0328(15) 0.0206(13) -0.0022(11) -0.0008(10) -0.0017(11)
C13 0.0136(11) 0.0301(15) 0.0301(14) -0.0027(12) 0.0025(10) -0.0043(10)
C14 0.0226(14) 0.0269(16) 0.056(2) 0.0012(14) 0.0072(13) 0.0023(12)
C15 0.0229(14) 0.0267(16) 0.070(2) -0.0029(15) 0.0092(14) -0.0065(12)
C16 0.0187(13) 0.0345(17) 0.0460(18) -0.0079(14) 0.0048(12) -0.0040(12)
C17 0.0242(13) 0.0329(16) 0.0328(15) 0.0002(13) -0.0006(11) 0.0014(12)
C18 0.0249(13) 0.0245(14) 0.0325(15) -0.0022(12) 0.0019(11) -0.0066(11)
C19 0.0362(15) 0.0220(14) 0.0200(13) -0.0001(11) 0.0015(11) -0.0047(12)
C20 0.0302(14) 0.0301(15) 0.0257(14) 0.0028(12) 0.0020(11) 0.0016(12)
C21 0.0315(14) 0.0339(16) 0.0230(13) 0.0041(12) -0.0030(11) -0.0054(12)
C22 0.0415(16) 0.0290(15) 0.0189(13) 0.0003(11) -0.0009(11) -0.0036(13)
C23 0.0333(15) 0.0337(16) 0.0193(13) 0.0031(12) 0.0050(11) -0.0011(12)
C24 0.0291(14) 0.0292(15) 0.0209(13) 0.0069(11) 0.0028(10) -0.0032(12)
C25 0.0300(14) 0.0363(16) 0.0206(13) 0.0061(12) 0.0023(11) -0.0117(12)
C26 0.0322(16) 0.049(2) 0.0318(16) 0.0088(14) 0.0066(12) -0.0098(14)
C27 0.0319(16) 0.060(2) 0.0423(19) 0.0112(17) 0.0021(14) -0.0179(16)
C28 0.0428(19) 0.055(2) 0.0394(18) 0.0073(16) -0.0029(14) -0.0286(17)
C29 0.0469(18) 0.0379(18) 0.0298(15) 0.0007(13) 0.0033(13) -0.0198(15)
C30 0.0312(15) 0.0379(17) 0.0246(14) 0.0073(12) 0.0042(11) -0.0104(13)
C31 0.0313(14) 0.0269(15) 0.0276(14) -0.0058(12) 0.0065(11) -0.0075(12)
C32 0.0445(18) 0.0232(15) 0.0488(19) 0.0016(14) 0.0043(15) -0.0040(14)
C33 0.0384(18) 0.0283(17) 0.067(2) -0.0102(16) 0.0060(16) 0.0026(14)
C34 0.0331(16) 0.0435(19) 0.0445(18) -0.0155(16) 0.0102(14) -0.0070(14)
C35 0.0335(15) 0.0399(18) 0.0290(15) -0.0033(13) 0.0036(12) -0.0085(13)
C36 0.0292(14) 0.0291(16) 0.0302(15) -0.0039(12) 0.0007(11) -0.0019(12)
B37 0.0204(13) 0.0228(15) 0.0274(15) 0.0033(12) 0.0028(11) 0.0001(12)
C38 0.0376(16) 0.0297(16) 0.0327(16) 0.0082(13) -0.0052(13) -0.0013(13)
B39 0.0159(12) 0.0211(14) 0.0170(13) 0.0042(11) 0.0017(10) -0.0010(11)
C40 0.0206(12) 0.0275(14) 0.0210(12) 0.0092(11) -0.0002(10) 0.0032(11)
B1 0.0194(14) 0.0235(16) 0.0362(17) 0.0039(13) 0.0007(12) 0.0024(12)
B2 0.0261(15) 0.0239(16) 0.0292(16) 0.0006(13) -0.0021(12) -0.0024(13)
B3 0.0183(13) 0.0287(17) 0.0264(15) 0.0027(13) -0.0008(11) -0.0045(12)
B4 0.0208(14) 0.0238(16) 0.0274(15) 0.0008(13) -0.0023(11) -0.0003(12)
B5 0.0173(13) 0.0268(17) 0.0360(17) 0.0037(13) -0.0023(12) -0.0030(12)
B6 0.0319(17) 0.0205(16) 0.0414(19) 0.0054(14) -0.0016(14) -0.0003(13)
B7 0.0330(17) 0.0258(17) 0.0332(17) 0.0052(14) 0.0014(13) -0.0063(14)
B8 0.0286(16) 0.0302(18) 0.0272(16) 0.0027(14) 0.0006(12) -0.0032(14)
B9 0.0280(16) 0.0274(17) 0.0345(17) 0.0055(14) -0.0089(13) -0.0025(13)
B10 0.0282(16) 0.0255(17) 0.0426(19) 0.0038(15) -0.0064(14) 0.0022(13)
B11 0.0141(12) 0.0223(15) 0.0183(13) -0.0017(11) 0.0027(10) -0.0014(11)
B12 0.0143(12) 0.0240(15) 0.0191(13) -0.0015(11) 0.0028(10) -0.0023(11)
B13 0.0170(13) 0.0211(15) 0.0230(14) 0.0014(12) 0.0003(11) -0.0020(11)
B14 0.0161(13) 0.0227(15) 0.0246(14) 0.0064(12) 0.0029(11) 0.0003(11)
B15 0.0148(12) 0.0244(15) 0.0209(14) 0.0018(12) 0.0051(10) 0.0013(11)
B16 0.0154(12) 0.0248(15) 0.0203(13) 0.0020(12) 0.0010(10) 0.0013(11)
B17 0.0193(13) 0.0223(15) 0.0230(14) 0.0010(12) 0.0024(11) -0.0004(11)
B18 0.0199(14) 0.0242(16) 0.0255(15) 0.0049(12) 0.0020(11) 0.0009(12)
B19 0.0205(14) 0.0308(17) 0.0223(15) 0.0074(13) 0.0029(11) 0.0019(12)
B20 0.0181(13) 0.0327(17) 0.0180(13) 0.0027(12) 0.0007(11) 0.0009(12)

loop_
_atom_type_symbol
_atom_type_description
_atom_type_scat_dispersion_real
_atom_type_scat_dispersion_imag
_atom_type_scat_source
C C 0.0033 0.0016 'International Tables Vol C Tables 4.2.6.8 and 6.1.1.4'
H H 0.0000 0.0000 'International Tables Vol C Tables 4.2.6.8 and 6.1.1.4'
B B 0.0013 0.0007 'International Tables Vol C Tables 4.2.6.8 and 6.1.1.4'
Cl Cl 0.1484 0.1585 'International Tables Vol C Tables 4.2.6.8 and 6.1.1.4'
O O 0.0106 0.0060 'International Tables Vol C Tables 4.2.6.8 and 6.1.1.4'

loop_
_geom_angle_atom_site_label_1
_geom_angle_atom_site_label_2
_geom_angle_atom_site_label_3
_geom_angle
C1 O1 C13 122.29(19)
C12 O1 C1 106.22(18)
C12 O1 C13 120.29(19)
C19 O2 C30 105.8(2)
C19 O2 C31 118.8(2)
C30 O2 C31 119.6(2)
C2 C1 O1 124.5(2)
C2 C1 C6 127.3(2)
C6 C1 O1 108.1(2)
C1 C2 H2 122.8
C1 C2 C3 114.4(3)
C3 C2 H2 122.8
C2 C3 H3 119.4
C4 C3 C2 121.2(3)
C4 C3 H3 119.4
C3 C4 H4 119.2
C5 C4 C3 121.7(3)
C5 C4 H4 119.2
C4 C5 H5 120.7
C4 C5 C6 118.6(3)
C6 C5 H5 120.7
C1 C6 C5 116.8(2)
C1 C6 C7 108.8(2)
C5 C6 C7 134.4(2)
C8 C7 C6 134.5(2)
C12 C7 C6 108.3(2)
C12 C7 C8 117.2(3)
C7 C8 H8 120.9
C9 C8 C7 118.2(3)
C9 C8 H8 120.9
C8 C9 H9 119.3
C10 C9 C8 121.3(3)
C10 C9 H9 119.3
C9 C10 H10 119.0
C11 C10 C9 122.1(3)
C11 C10 H10 119.0
C10 C11 H11 123.0
C12 C11 C10 114.1(3)
C12 C11 H11 123.0
C7 C12 O1 108.3(2)
C11 C12 O1 124.5(2)
C11 C12 C7 127.2(3)
C14 C13 O1 115.9(2)
C18 C13 O1 118.3(2)
C18 C13 C14 125.8(2)
C13 C14 H14 121.8
C13 C14 C15 116.4(3)
C15 C14 H14 121.8
C14 C15 H15 119.8
C16 C15 C14 120.4(3)
C16 C15 H15 119.8
C15 C16 H16 119.8
C17 C16 C15 120.3(3)
C17 C16 H16 119.8
C16 C17 H17 119.7
C16 C17 C18 120.6(3)
C18 C17 H17 119.7
C13 C18 C17 116.4(3)
C13 C18 H18 121.8
C17 C18 H18 121.8
C20 C19 O2 124.0(3)
C20 C19 C24 127.4(3)
C24 C19 O2 108.6(2)
C19 C20 H20 122.9
C19 C20 C21 114.2(3)
C21 C20 H20 122.9
C20 C21 H21 119.4
C22 C21 C20 121.2(3)
C22 C21 H21 119.4
C21 C22 H22 118.9
C23 C22 C21 122.2(3)
C23 C22 H22 118.9
C22 C23 H23 121.1
C22 C23 C24 117.8(3)
C24 C23 H23 121.1
C19 C24 C23 117.2(3)
C19 C24 C25 108.4(2)
C23 C24 C25 134.4(3)
C26 C25 C24 134.3(3)
C30 C25 C24 108.8(3)
C30 C25 C26 116.9(3)
C25 C26 H26 120.9
C27 C26 C25 118.2(3)
C27 C26 H26 120.9
C26 C27 H27 119.1
C28 C27 C26 121.8(3)
C28 C27 H27 119.1
C27 C28 H28 119.4
C27 C28 C29 121.3(3)
C29 C28 H28 119.4
C28 C29 H29 122.7
C30 C29 C28 114.5(3)
C30 C29 H29 122.7
C25 C30 O2 108.3(2)
C29 C30 O2 124.4(3)
C29 C30 C25 127.3(3)
C32 C31 O2 115.7(3)
C36 C31 O2 118.2(3)
C36 C31 C32 126.1(3)
C31 C32 H32 121.7
C31 C32 C33 116.5(3)
C33 C32 H32 121.7
C32 C33 H33 120.1
C34 C33 C32 119.8(3)
C34 C33 H33 120.1
C33 C34 H34 119.3
C33 C34 C35 121.3(3)
C35 C34 H34 119.3
C34 C35 H35 119.8
C34 C35 C36 120.3(3)
C36 C35 H35 119.8
C31 C36 C35 115.9(3)
C31 C36 H36 122.1
C35 C36 H36 122.1
Cl6 B37 B1 122.2(2)
Cl6 B37 B5 121.9(2)
B2 B37 Cl6 122.7(2)
B2 B37 B1 59.73(17)
B2 B37 B3 60.19(18)
B2 B37 B4 107.9(2)
B2 B37 B5 107.0(2)
B3 B37 Cl6 121.98(19)
B3 B37 B1 107.9(2)
B3 B37 B5 107.3(2)
B4 B37 Cl6 121.2(2)
B4 B37 B1 107.5(2)
B4 B37 B3 60.00(17)
B4 B37 B5 59.56(17)
B5 B37 B1 59.49(18)
B6 C38 H38 118(2)
B6 C38 B7 63.2(2)
B6 C38 B8 115.5(2)
B6 C38 B10 62.8(2)
B7 C38 H38 118(2)
B8 C38 H38 117(2)
B8 C38 B7 63.17(19)
B9 C38 H38 116(2)
B9 C38 B6 115.5(2)
B9 C38 B7 115.6(2)
B9 C38 B8 62.79(19)
B9 C38 B10 63.5(2)
B10 C38 H38 117(2)
B10 C38 B7 115.8(2)
B10 C38 B8 115.8(2)
Cl12 B39 B12 122.72(18)
Cl12 B39 B13 122.43(18)
Cl12 B39 B15 120.90(19)
B11 B39 Cl12 121.78(19)
B11 B39 B12 59.64(15)
B11 B39 B13 107.74(19)
B11 B39 B15 59.70(15)
B12 B39 B15 107.53(19)
B13 B39 B12 60.08(16)
B13 B39 B15 108.0(2)
B14 B39 Cl12 121.09(17)
B14 B39 B11 108.07(19)
B14 B39 B12 108.1(2)
B14 B39 B13 59.99(16)
B14 B39 B15 60.36(16)
B16 C40 H40 118.3(18)
B16 C40 B17 63.09(17)
B16 C40 B18 116.0(2)
B16 C40 B19 115.4(2)
B16 C40 B20 63.01(17)
B17 C40 H40 115.9(18)
B17 C40 B18 63.40(17)
B17 C40 B19 115.5(2)
B17 C40 B20 115.5(2)
B18 C40 H40 115.0(18)
B19 C40 H40 117.4(18)
B19 C40 B18 62.93(17)
B20 C40 H40 119.2(18)
B20 C40 B18 115.6(2)
B20 C40 B19 62.91(17)
B37 B1 Cl1 120.3(2)
B2 B1 Cl1 121.2(2)
B2 B1 B37 59.86(17)
B5 B1 Cl1 121.9(2)
B5 B1 B37 60.15(17)
B5 B1 B2 107.6(2)
B6 B1 Cl1 123.2(2)
B6 B1 B37 107.6(2)
B6 B1 B2 59.80(18)
B6 B1 B5 107.1(2)
B6 B1 B10 59.88(19)
B10 B1 Cl1 123.3(2)
B10 B1 B37 107.7(2)
B10 B1 B2 107.7(2)
B10 B1 B5 59.38(19)
B37 B2 Cl2 122.6(2)
B37 B2 B3 59.96(17)
B1 B2 Cl2 121.6(2)
B1 B2 B37 60.41(17)
B1 B2 B3 108.2(2)
B3 B2 Cl2 122.4(2)
B6 B2 Cl2 121.1(2)
B6 B2 B37 107.7(2)
B6 B2 B1 59.46(18)
B6 B2 B3 107.8(2)
B6 B2 B7 60.40(19)
B7 B2 Cl2 120.8(2)
B7 B2 B37 108.2(2)
B7 B2 B1 108.3(2)
B7 B2 B3 59.92(18)
Cl3 B3 B2 123.5(2)
B37 B3 Cl3 121.7(2)
B37 B3 B2 59.85(17)
B4 B3 Cl3 120.4(2)
B4 B3 B37 59.94(17)
B4 B3 B2 107.6(2)
B7 B3 Cl3 122.6(2)
B7 B3 B37 107.8(2)
B7 B3 B2 59.56(18)
B7 B3 B4 108.2(2)
B8 B3 Cl3 120.8(2)
B8 B3 B37 108.1(2)
B8 B3 B2 107.7(2)
B8 B3 B4 60.06(18)
B8 B3 B7 60.33(19)
B37 B4 Cl4 119.9(2)
B37 B4 B3 60.06(17)
B3 B4 Cl4 121.97(19)
B5 B4 Cl4 120.8(2)
B5 B4 B37 60.39(17)
B5 B4 B3 108.0(2)
B5 B4 B8 107.5(2)
B8 B4 Cl4 123.7(2)
B8 B4 B37 107.7(2)
B8 B4 B3 59.47(17)
B9 B4 Cl4 122.7(2)
B9 B4 B37 108.3(2)
B9 B4 B3 107.5(2)
B9 B4 B5 59.96(18)
B9 B4 B8 59.73(18)
Cl5 B5 B37 123.2(2)
B1 B5 Cl5 121.9(2)
B1 B5 B37 60.36(17)
B4 B5 Cl5 121.8(2)
B4 B5 B37 60.05(17)
B4 B5 B1 108.6(2)
B9 B5 Cl5 120.3(2)
B9 B5 B37 107.9(2)
B9 B5 B1 108.6(2)
B9 B5 B4 59.74(18)
B10 B5 Cl5 120.0(2)
B10 B5 B37 108.6(2)
B10 B5 B1 60.22(19)
B10 B5 B4 108.7(2)
B10 B5 B9 60.6(2)
C38 B6 B1 105.0(2)
C38 B6 B2 104.5(2)
C38 B6 H6 120.6(16)
C38 B6 B7 58.71(19)
C38 B6 B10 58.7(2)
B1 B6 B2 60.74(18)
B1 B6 H6 124.5(17)
B1 B6 B7 109.0(2)
B1 B6 B10 60.51(19)
B2 B6 H6 126.4(17)
B2 B6 B7 60.02(18)
B7 B6 H6 120.6(17)
B10 B6 B2 109.0(2)
B10 B6 H6 118.3(17)
B10 B6 B7 108.7(2)
C38 B7 B2 103.7(2)
C38 B7 B3 103.6(2)
C38 B7 B6 58.11(19)
C38 B7 H7 125.2(16)
C38 B7 B8 58.27(18)
B2 B7 B3 60.52(18)
B2 B7 B6 59.58(19)
B2 B7 H7 122.6(16)
B2 B7 B8 107.8(2)
B3 B7 B6 107.7(2)
B3 B7 H7 123.1(16)
B3 B7 B8 59.50(18)
B6 B7 H7 121.5(16)
B6 B7 B8 107.3(2)
B8 B7 H7 122.0(16)
C38 B8 B3 104.4(2)
C38 B8 B4 103.9(2)
C38 B8 B7 58.57(19)
C38 B8 H8A 119.5(16)
C38 B8 B9 58.29(18)
B3 B8 B4 60.47(17)
B3 B8 B7 60.18(19)
B3 B8 H8A 128.0(16)
B4 B8 B7 108.4(2)
B4 B8 H8A 125.8(16)
B7 B8 H8A 121.1(16)
B9 B8 B3 108.3(2)
B9 B8 B4 59.78(18)
B9 B8 B7 108.1(2)
B9 B8 H8A 117.5(16)
C38 B9 B4 104.9(2)
C38 B9 B5 103.8(2)
C38 B9 B8 58.91(19)
C38 B9 H9A 120.1(17)
C38 B9 B10 58.42(19)
B4 B9 B5 60.30(18)
B4 B9 H9A 125.2(17)
B4 B9 B10 108.2(2)
B5 B9 H9A 127.5(17)
B5 B9 B10 59.44(19)
B8 B9 B4 60.50(18)
B8 B9 B5 108.4(2)
B8 B9 H9A 118.0(16)
B8 B9 B10 108.4(2)
B10 B9 H9A 121.0(16)
C38 B10 B1 104.2(2)
C38 B10 B5 103.9(2)
C38 B10 B6 58.59(19)
C38 B10 B9 58.05(19)
C38 B10 H10A 120.9(17)
B1 B10 B9 108.2(2)
B1 B10 H10A 125.8(17)
B5 B10 B1 60.41(19)
B5 B10 B6 107.7(2)
B5 B10 B9 59.96(19)
B5 B10 H10A 126.0(17)
B6 B10 B1 59.61(19)
B6 B10 B9 107.5(2)
B6 B10 H10A 120.2(17)
B9 B10 H10A 120.1(17)
B39 B11 Cl7 120.18(18)
B12 B11 Cl7 120.98(18)
B12 B11 B39 60.39(15)
B12 B11 B15 108.7(2)
B15 B11 Cl7 121.13(19)
B15 B11 B39 60.37(15)
B16 B11 Cl7 122.91(18)
B16 B11 B39 108.1(2)
B16 B11 B12 59.96(16)
B16 B11 B15 107.9(2)
B20 B11 Cl7 122.89(19)
B20 B11 B39 107.9(2)
B20 B11 B12 108.3(2)
B20 B11 B15 59.43(16)
B20 B11 B16 60.19(16)
B39 B12 Cl8 121.18(18)
B11 B12 Cl8 121.59(19)
B11 B12 B39 59.97(15)
B11 B12 B13 107.82(19)
B13 B12 Cl8 121.63(18)
B13 B12 B39 59.84(16)
B16 B12 Cl8 122.42(17)
B16 B12 B39 107.81(19)
B16 B12 B11 59.97(16)
B16 B12 B13 107.7(2)
B17 B12 Cl8 122.44(19)
B17 B12 B39 107.49(19)
B17 B12 B11 108.0(2)
B17 B12 B13 59.53(16)
B17 B12 B16 60.19(17)
B39 B13 Cl9 120.25(18)
B39 B13 B12 60.08(16)
B12 B13 Cl9 120.64(18)
B14 B13 Cl9 121.86(18)
B14 B13 B39 59.81(16)
B14 B13 B12 107.9(2)
B17 B13 Cl9 122.58(19)
B17 B13 B39 107.9(2)
B17 B13 B12 59.77(16)
B17 B13 B14 108.1(2)
B17 B13 B18 60.69(16)
B18 B13 Cl9 123.3(2)
B18 B13 B39 107.6(2)
B18 B13 B12 108.3(2)
B18 B13 B14 59.58(16)
Cl10 B14 B15 121.60(19)
B39 B14 Cl10 120.56(18)
B39 B14 B13 60.20(16)
B39 B14 B15 60.15(16)
B13 B14 Cl10 121.40(19)
B13 B14 B15 108.00(19)
B18 B14 Cl10 122.4(2)
B18 B14 B39 108.26(19)
B18 B14 B13 59.97(16)
B18 B14 B15 107.8(2)
B18 B14 B19 60.45(17)
B19 B14 Cl10 122.72(19)
B19 B14 B39 107.6(2)
B19 B14 B13 108.1(2)
B19 B14 B15 59.15(17)
Cl11 B15 B39 121.93(19)
Cl11 B15 B14 122.13(18)
B39 B15 B14 59.50(16)
B11 B15 Cl11 121.60(19)
B11 B15 B39 59.93(15)
B11 B15 B14 107.57(19)
B19 B15 Cl11 121.73(18)
B19 B15 B39 107.5(2)
B19 B15 B11 108.4(2)
B19 B15 B14 59.67(17)
B19 B15 B20 60.71(17)
B20 B15 Cl11 121.38(19)
B20 B15 B39 108.04(19)
B20 B15 B11 60.07(15)
B20 B15 B14 108.2(2)
C40 B16 B11 103.95(19)
C40 B16 B12 104.13(19)
C40 B16 H16A 120.5(15)
C40 B16 B17 58.51(16)
C40 B16 B20 58.59(17)
B11 B16 H16A 126.9(15)
B11 B16 B17 107.82(19)
B11 B16 B20 59.79(16)
B12 B16 B11 60.07(16)
B12 B16 H16A 125.8(14)
B12 B16 B17 59.88(16)
B12 B16 B20 108.04(19)
B17 B16 H16A 119.1(15)
B20 B16 H16A 120.5(14)
B20 B16 B17 108.1(2)
C40 B17 B12 104.1(2)
C40 B17 B13 104.1(2)
C40 B17 B16 58.40(16)
C40 B17 H17A 121.1(15)
C40 B17 B18 58.40(16)
B12 B17 B16 59.93(16)
B12 B17 H17A 126.6(15)
B12 B17 B18 108.3(2)
B13 B17 B12 60.69(16)
B13 B17 B16 108.4(2)
B13 B17 H17A 124.8(15)
B13 B17 B18 59.78(16)
B16 B17 H17A 121.2(15)
B16 B17 B18 108.0(2)
B18 B17 H17A 118.7(15)
C40 B18 B13 103.7(2)
C40 B18 B14 104.1(2)
C40 B18 B17 58.20(16)
C40 B18 H18A 122.0(15)
C40 B18 B19 58.50(17)
B13 B18 B17 59.53(16)
B13 B18 H18A 125.7(15)
B13 B18 B19 107.9(2)
B14 B18 B13 60.45(16)
B14 B18 B17 107.9(2)
B14 B18 H18A 124.6(15)
B14 B18 B19 59.80(17)
B17 B18 H18A 121.3(15)
B19 B18 B17 107.6(2)
B19 B18 H18A 119.7(15)
C40 B19 B14 104.1(2)
C40 B19 B15 104.2(2)
C40 B19 B18 58.57(16)
C40 B19 H19 120.9(15)
C40 B19 B20 58.53(17)
B14 B19 B18 59.75(17)
B14 B19 H19 125.5(15)
B14 B19 B20 108.6(2)
B15 B19 B14 61.18(17)
B15 B19 B18 108.9(2)
B15 B19 H19 125.7(16)
B15 B19 B20 59.68(17)
B18 B19 H19 119.5(16)
B20 B19 B18 108.3(2)
B20 B19 H19 120.1(15)
C40 B20 B11 104.0(2)
C40 B20 B15 104.2(2)
C40 B20 B16 58.40(16)
C40 B20 B19 58.56(17)
C40 B20 H20A 120.0(15)
B11 B20 B16 60.02(16)
B11 B20 B19 107.8(2)
B11 B20 H20A 127.2(15)
B15 B20 B11 60.50(16)
B15 B20 B16 108.6(2)
B15 B20 B19 59.61(16)
B15 B20 H20A 126.0(15)
B16 B20 H20A 120.1(15)
B19 B20 B16 108.0(2)
B19 B20 H20A 119.1(15)

loop_
_geom_bond_atom_site_label_1
_geom_bond_atom_site_label_2
_geom_bond_distance
Cl1 B1 1.798(3)
Cl2 B2 1.805(3)
Cl3 B3 1.790(3)
Cl4 B4 1.792(3)
Cl5 B5 1.792(3)
Cl6 B37 1.790(3)
Cl7 B11 1.796(3)
Cl8 B12 1.796(3)
Cl9 B13 1.799(3)
Cl10 B14 1.793(3)
Cl11 B15 1.793(3)
Cl12 B39 1.789(3)
O1 C1 1.462(3)
O1 C12 1.460(3)
O1 C13 1.470(3)
O2 C19 1.464(3)
O2 C30 1.469(3)
O2 C31 1.477(3)
C1 C2 1.361(4)
C1 C6 1.379(4)
C2 H2 0.9500
C2 C3 1.394(4)
C3 H3 0.9500
C3 C4 1.388(4)
C4 H4 0.9500
C4 C5 1.384(4)
C5 H5 0.9500
C5 C6 1.392(4)
C6 C7 1.457(4)
C7 C8 1.390(4)
C7 C12 1.383(4)
C8 H8 0.9500
C8 C9 1.389(4)
C9 H9 0.9500
C9 C10 1.388(5)
C10 H10 0.9500
C10 C11 1.385(4)
C11 H11 0.9500
C11 C12 1.362(4)
C13 C14 1.365(4)
C13 C18 1.363(4)
C14 H14 0.9500
C14 C15 1.394(4)
C15 H15 0.9500
C15 C16 1.383(4)
C16 H16 0.9500
C16 C17 1.377(4)
C17 H17 0.9500
C17 C18 1.393(4)
C18 H18 0.9500
C19 C20 1.366(4)
C19 C24 1.377(4)
C20 H20 0.9500
C20 C21 1.391(4)
C21 H21 0.9500
C21 C22 1.390(4)
C22 H22 0.9500
C22 C23 1.386(4)
C23 H23 0.9500
C23 C24 1.395(4)
C24 C25 1.460(4)
C25 C26 1.397(4)
C25 C30 1.376(4)
C26 H26 0.9500
C26 C27 1.391(5)
C27 H27 0.9500
C27 C28 1.388(5)
C28 H28 0.9500
C28 C29 1.389(5)
C29 H29 0.9500
C29 C30 1.368(4)
C31 C32 1.371(4)
C31 C36 1.366(4)
C32 H32 0.9500
C32 C33 1.392(5)
C33 H33 0.9500
C33 C34 1.374(5)
C34 H34 0.9500
C34 C35 1.385(5)
C35 H35 0.9500
C35 C36 1.393(4)
C36 H36 0.9500
B37 B1 1.797(4)
B37 B2 1.787(4)
B37 B3 1.789(4)
B37 B4 1.787(4)
B37 B5 1.793(4)
C38 H38 0.933(10)
C38 B6 1.696(5)
C38 B7 1.707(4)
C38 B8 1.702(5)
C38 B9 1.690(5)
C38 B10 1.697(5)
B39 B11 1.785(4)
B39 B12 1.793(4)
B39 B13 1.789(4)
B39 B14 1.782(4)
B39 B15 1.793(4)
C40 H40 0.925(10)
C40 B16 1.702(4)
C40 B17 1.704(4)
C40 B18 1.708(4)
C40 B19 1.706(4)
C40 B20 1.706(4)
B1 B2 1.785(4)
B1 B5 1.781(5)
B1 B6 1.762(5)
B1 B10 1.778(5)
B2 B3 1.793(5)
B2 B6 1.768(5)
B2 B7 1.776(5)
B3 B4 1.788(4)
B3 B7 1.782(5)
B3 B8 1.770(4)
B4 B5 1.778(4)
B4 B8 1.781(5)
B4 B9 1.768(4)
B5 B9 1.772(5)
B5 B10 1.763(5)
B6 H6 1.094(10)
B6 B7 1.783(5)
B6 B10 1.767(5)
B7 H7 1.110(10)
B7 B8 1.785(5)
B8 H8A 1.098(10)
B8 B9 1.767(5)
B9 H9A 1.100(10)
B9 B10 1.784(5)
B10 H10A 1.100(10)
B11 B12 1.780(4)
B11 B15 1.781(4)
B11 B16 1.778(4)
B11 B20 1.774(4)
B12 B13 1.793(4)
B12 B16 1.777(4)
B12 B17 1.776(4)
B13 B14 1.785(4)
B13 B17 1.772(4)
B13 B18 1.776(4)
B14 B15 1.797(4)
B14 B18 1.770(4)
B14 B19 1.770(4)
B15 B19 1.761(4)
B15 B20 1.762(4)
B16 H16A 1.104(10)
B16 B17 1.782(4)
B16 B20 1.781(4)
B17 H17A 1.096(10)
B17 B18 1.793(4)
B18 H18A 1.116(10)
B18 B19 1.782(4)
B19 H19 1.096(10)
B19 B20 1.780(4)
B20 H20A 1.099(10)

loop_
_geom_torsion_atom_site_label_1
_geom_torsion_atom_site_label_2
_geom_torsion_atom_site_label_3
_geom_torsion_atom_site_label_4
_geom_torsion
Cl1 B1 B2 Cl2 2.9(3)
Cl1 B1 B2 B37 -109.3(2)
Cl1 B1 B2 B3 -146.8(2)
Cl1 B1 B2 B6 112.8(3)
Cl1 B1 B2 B7 149.7(2)
Cl1 B1 B5 Cl5 -3.7(3)
Cl1 B1 B5 B37 109.1(2)
Cl1 B1 B5 B4 146.2(2)
Cl1 B1 B5 B9 -150.4(2)
Cl1 B1 B5 B10 -112.5(3)
Cl1 B1 B6 C38 151.9(2)
Cl1 B1 B6 B2 -109.6(3)
Cl1 B1 B6 B7 -146.5(2)
Cl1 B1 B6 B10 112.2(3)
Cl1 B1 B10 C38 -151.6(2)
Cl1 B1 B10 B5 110.3(3)
Cl1 B1 B10 B6 -112.1(3)
Cl1 B1 B10 B9 147.9(2)
Cl2 B2 B3 Cl3 -1.6(4)
Cl2 B2 B3 B37 -111.7(3)
Cl2 B2 B3 B4 -149.4(2)
Cl2 B2 B3 B7 109.5(3)
Cl2 B2 B3 B8 147.3(2)
Cl2 B2 B6 C38 -150.0(2)
Cl2 B2 B6 B1 110.7(3)
Cl2 B2 B6 B7 -110.2(3)
Cl2 B2 B6 B10 148.6(2)
Cl2 B2 B7 C38 149.9(2)
Cl2 B2 B7 B3 -112.0(2)
Cl2 B2 B7 B6 110.6(3)
Cl2 B2 B7 B8 -149.4(2)
Cl3 B3 B4 Cl4 -2.7(3)
Cl3 B3 B4 B37 -111.3(2)
Cl3 B3 B4 B5 -149.5(2)
Cl3 B3 B4 B8 110.3(2)
Cl3 B3 B4 B9 147.2(2)
Cl3 B3 B7 C38 -149.2(2)
Cl3 B3 B7 B2 112.6(3)
Cl3 B3 B7 B6 150.4(2)
Cl3 B3 B7 B8 -109.6(3)
Cl3 B3 B8 C38 152.3(2)
Cl3 B3 B8 B4 -109.7(3)
Cl3 B3 B8 B7 112.4(3)
Cl3 B3 B8 B9 -146.8(2)
Cl4 B4 B5 Cl5 3.5(3)
Cl4 B4 B5 B37 -109.2(2)
Cl4 B4 B5 B1 -146.4(2)
Cl4 B4 B5 B9 112.5(3)
Cl4 B4 B5 B10 149.6(2)
Cl4 B4 B8 C38 -150.9(2)
Cl4 B4 B8 B3 110.2(2)
Cl4 B4 B8 B7 148.0(2)
Cl4 B4 B8 B9 -111.3(3)
Cl4 B4 B9 C38 153.0(2)
Cl4 B4 B9 B5 -109.3(3)
Cl4 B4 B9 B8 112.9(3)
Cl4 B4 B9 B10 -145.8(2)
Cl5 B5 B9 C38 -149.1(2)
Cl5 B5 B9 B4 111.5(3)
Cl5 B5 B9 B8 149.5(2)
Cl5 B5 B9 B10 -109.6(2)
Cl5 B5 B10 C38 149.5(2)
Cl5 B5 B10 B1 -111.9(3)
Cl5 B5 B10 B6 -149.5(2)
Cl5 B5 B10 B9 110.1(3)
Cl6 B37 B1 Cl1 -1.1(3)
Cl6 B37 B1 B2 -111.8(3)
Cl6 B37 B1 B5 110.7(2)
Cl6 B37 B1 B6 -149.2(2)
Cl6 B37 B1 B10 147.6(2)
Cl6 B37 B2 Cl2 0.4(3)
Cl6 B37 B2 B1 111.0(2)
Cl6 B37 B2 B3 -110.9(2)
Cl6 B37 B2 B6 148.3(2)
Cl6 B37 B2 B7 -147.8(2)
Cl6 B37 B3 Cl3 -0.9(4)
Cl6 B37 B3 B2 112.1(3)
Cl6 B37 B3 B4 -110.2(2)
Cl6 B37 B3 B7 148.7(2)
Cl6 B37 B3 B8 -147.5(2)
Cl6 B37 B4 Cl4 -0.5(3)
Cl6 B37 B4 B3 111.4(2)
Cl6 B37 B4 B5 -111.1(2)
Cl6 B37 B4 B8 148.3(2)
Cl6 B37 B4 B9 -148.5(2)
Cl6 B37 B5 Cl5 -0.5(4)
Cl6 B37 B5 B1 -111.2(2)
Cl6 B37 B5 B4 110.0(2)
Cl6 B37 B5 B9 147.2(2)
Cl6 B37 B5 B10 -148.6(2)
Cl7 B11 B12 Cl8 0.8(3)
Cl7 B11 B12 B39 -109.5(2)
Cl7 B11 B12 B13 -146.78(19)
Cl7 B11 B12 B16 112.6(2)
Cl7 B11 B12 B17 150.32(18)
Cl7 B11 B15 Cl11 -1.8(3)
Cl7 B11 B15 B39 109.4(2)
Cl7 B11 B15 B14 146.41(19)
Cl7 B11 B15 B19 -150.53(19)
Cl7 B11 B15 B20 -112.3(2)
Cl7 B11 B16 C40 152.02(19)
Cl7 B11 B16 B12 -109.5(2)
Cl7 B11 B16 B17 -147.03(19)
Cl7 B11 B16 B20 112.0(2)
Cl7 B11 B20 C40 -151.95(18)
Cl7 B11 B20 B15 109.5(2)
Cl7 B11 B20 B16 -112.0(2)
Cl7 B11 B20 B19 147.0(2)
Cl8 B12 B13 Cl9 -0.7(3)
Cl8 B12 B13 B39 -110.2(2)
Cl8 B12 B13 B14 -147.45(19)
Cl8 B12 B13 B17 111.6(2)
Cl8 B12 B13 B18 149.5(2)
Cl8 B12 B16 C40 -151.4(2)
Cl8 B12 B16 B11 110.5(2)
Cl8 B12 B16 B17 -111.6(2)
Cl8 B12 B16 B20 147.5(2)
Cl8 B12 B17 C40 151.29(18)
Cl8 B12 B17 B13 -110.3(2)
Cl8 B12 B17 B16 111.6(2)
Cl8 B12 B17 B18 -147.80(19)
Cl9 B13 B14 Cl10 0.7(3)
Cl9 B13 B14 B39 -108.9(2)
Cl9 B13 B14 B15 -146.8(2)
Cl9 B13 B14 B18 112.6(2)
Cl9 B13 B14 B19 150.6(2)
Cl9 B13 B17 C40 -152.4(2)
Cl9 B13 B17 B12 109.1(2)
Cl9 B13 B17 B16 146.67(19)
Cl9 B13 B17 B18 -112.8(2)
Cl9 B13 B18 C40 151.1(2)
Cl9 B13 B18 B14 -110.3(2)
Cl9 B13 B18 B17 111.7(2)
Cl9 B13 B18 B19 -148.0(2)
Cl10 B14 B15 Cl11 1.2(3)
Cl10 B14 B15 B39 -109.6(2)
Cl10 B14 B15 B11 -146.78(19)
Cl10 B14 B15 B19 111.8(2)
Cl10 B14 B15 B20 149.76(19)
Cl10 B14 B18 C40 -151.79(19)
Cl10 B14 B18 B13 110.2(2)
Cl10 B14 B18 B17 147.5(2)
Cl10 B14 B18 B19 -112.1(2)
Cl10 B14 B19 C40 151.4(2)
Cl10 B14 B19 B15 -110.0(2)
Cl10 B14 B19 B18 111.6(2)
Cl10 B14 B19 B20 -147.6(2)
Cl11 B15 B19 C40 -150.25(19)
Cl11 B15 B19 B14 111.3(2)
Cl11 B15 B19 B18 148.56(19)
Cl11 B15 B19 B20 -110.8(2)
Cl11 B15 B20 C40 150.84(19)
Cl11 B15 B20 B11 -110.9(2)
Cl11 B15 B20 B16 -148.2(2)
Cl11 B15 B20 B19 111.4(2)
Cl12 B39 B11 Cl7 -1.2(3)
Cl12 B39 B11 B12 -112.0(2)
Cl12 B39 B11 B15 109.7(2)
Cl12 B39 B11 B16 -149.59(19)
Cl12 B39 B11 B20 146.77(19)
Cl12 B39 B12 Cl8 -0.5(3)
Cl12 B39 B12 B11 110.4(2)
Cl12 B39 B12 B13 -111.4(2)
Cl12 B39 B12 B16 148.0(2)
Cl12 B39 B12 B17 -148.5(2)
Cl12 B39 B13 Cl9 1.7(3)
Cl12 B39 B13 B12 111.9(2)
Cl12 B39 B13 B14 -109.8(2)
Cl12 B39 B13 B17 149.18(19)
Cl12 B39 B13 B18 -146.74(18)
Cl12 B39 B14 Cl10 1.0(3)
Cl12 B39 B14 B13 112.0(2)
Cl12 B39 B14 B15 -110.3(2)
Cl12 B39 B14 B18 149.2(2)
Cl12 B39 B14 B19 -146.9(2)
Cl12 B39 B15 Cl11 -0.5(3)
Cl12 B39 B15 B11 -111.2(2)
Cl12 B39 B15 B14 110.6(2)
Cl12 B39 B15 B19 147.37(19)
Cl12 B39 B15 B20 -148.52(19)
O1 C1 C2 C3 177.7(2)
O1 C1 C6 C5 -176.8(2)
O1 C1 C6 C7 3.7(3)
O1 C13 C14 C15 -179.4(3)
O1 C13 C18 C17 178.4(2)
O2 C19 C20 C21 179.1(2)
O2 C19 C24 C23 -179.3(2)
O2 C19 C24 C25 2.1(3)
O2 C31 C32 C33 179.0(3)
O2 C31 C36 C35 -179.3(2)
C1 O1 C12 C7 4.8(3)
C1 O1 C12 C11 -177.2(3)
C1 O1 C13 C14 -103.1(3)
C1 O1 C13 C18 77.2(3)
C1 C2 C3 C4 -1.0(4)
C1 C6 C7 C8 178.9(3)
C1 C6 C7 C12 -0.6(3)
C2 C1 C6 C5 1.1(4)
C2 C1 C6 C7 -178.4(3)
C2 C3 C4 C5 0.6(5)
C3 C4 C5 C6 0.6(4)
C4 C5 C6 C1 -1.4(4)
C4 C5 C6 C7 177.9(3)
C5 C6 C7 C8 -0.4(6)
C5 C6 C7 C12 -180.0(3)
C6 C1 C2 C3 0.1(4)
C6 C7 C8 C9 -179.1(3)
C6 C7 C12 O1 -2.7(3)
C6 C7 C12 C11 179.4(3)
C7 C8 C9 C10 -0.3(5)
C8 C7 C12 O1 177.7(2)
C8 C7 C12 C11 -0.3(5)
C8 C9 C10 C11 -0.1(6)
C9 C10 C11 C12 0.4(5)
C10 C11 C12 O1 -177.8(3)
C10 C11 C12 C7 -0.2(5)
C12 O1 C1 C2 176.7(3)
C12 O1 C1 C6 -5.2(3)
C12 O1 C13 C14 118.1(3)
C12 O1 C13 C18 -61.6(3)
C12 C7 C8 C9 0.5(4)
C13 O1 C1 C2 33.1(4)
C13 O1 C1 C6 -148.9(2)
C13 O1 C12 C7 149.4(2)
C13 O1 C12 C11 -32.7(4)
C13 C14 C15 C16 0.7(5)
C14 C13 C18 C17 -1.2(4)
C14 C15 C16 C17 -0.8(5)
C15 C16 C17 C18 -0.1(5)
C16 C17 C18 C13 1.1(4)
C18 C13 C14 C15 0.3(5)
C19 O2 C30 C25 3.4(3)
C19 O2 C30 C29 -178.2(3)
C19 O2 C31 C32 -109.0(3)
C19 O2 C31 C36 69.7(3)
C19 C20 C21 C22 -0.4(4)
C19 C24 C25 C26 179.4(3)
C19 C24 C25 C30 0.0(3)
C20 C19 C24 C23 -0.5(4)
C20 C19 C24 C25 -179.1(3)
C20 C21 C22 C23 0.4(4)
C21 C22 C23 C24 -0.3(4)
C22 C23 C24 C19 0.4(4)
C22 C23 C24 C25 178.4(3)
C23 C24 C25 C26 1.2(5)
C23 C24 C25 C30 -178.1(3)
C24 C19 C20 C21 0.5(4)
C24 C25 C26 C27 -179.0(3)
C24 C25 C30 O2 -2.2(3)
C24 C25 C30 C29 179.5(3)
C25 C26 C27 C28 -0.5(5)
C26 C25 C30 O2 178.4(2)
C26 C25 C30 C29 0.0(4)
C26 C27 C28 C29 0.3(5)
C27 C28 C29 C30 0.0(5)
C28 C29 C30 O2 -178.3(3)
C28 C29 C30 C25 -0.2(5)
C30 O2 C19 C20 177.8(3)
C30 O2 C19 C24 -3.4(3)
C30 O2 C31 C32 119.0(3)
C30 O2 C31 C36 -62.3(3)
C30 C25 C26 C27 0.3(4)
C31 O2 C19 C20 39.9(4)
C31 O2 C19 C24 -141.2(2)
C31 O2 C30 C25 140.8(2)
C31 O2 C30 C29 -40.8(4)
C31 C32 C33 C34 0.4(5)
C32 C31 C36 C35 -0.8(4)
C32 C33 C34 C35 -0.7(5)
C33 C34 C35 C36 0.3(5)
C34 C35 C36 C31 0.4(4)
C36 C31 C32 C33 0.4(5)
B37 B1 B2 Cl2 112.2(3)
B37 B1 B2 B3 -37.5(2)
B37 B1 B2 B6 -137.9(2)
B37 B1 B2 B7 -101.0(2)
B37 B1 B5 Cl5 -112.8(3)
B37 B1 B5 B4 37.1(2)
B37 B1 B5 B9 100.5(2)
B37 B1 B5 B10 138.4(2)
B37 B1 B6 C38 -61.0(3)
B37 B1 B6 B2 37.5(2)
B37 B1 B6 B7 0.5(3)
B37 B1 B6 B10 -100.7(2)
B37 B1 B10 C38 60.9(3)
B37 B1 B10 B5 -37.2(2)
B37 B1 B10 B6 100.4(2)
B37 B1 B10 B9 0.4(3)
B37 B2 B3 Cl3 110.1(3)
B37 B2 B3 B4 -37.7(2)
B37 B2 B3 B7 -138.8(2)
B37 B2 B3 B8 -101.0(2)
B37 B2 B6 C38 61.5(3)
B37 B2 B6 B1 -37.7(2)
B37 B2 B6 B7 101.3(2)
B37 B2 B6 B10 0.1(3)
B37 B2 B7 C38 -61.2(3)
B37 B2 B7 B3 36.9(2)
B37 B2 B7 B6 -100.5(2)
B37 B2 B7 B8 -0.5(3)
B37 B3 B4 Cl4 108.6(2)
B37 B3 B4 B5 -38.2(2)
B37 B3 B4 B8 -138.4(2)
B37 B3 B4 B9 -101.5(2)
B37 B3 B7 C38 61.5(3)
B37 B3 B7 B2 -36.7(2)
B37 B3 B7 B6 1.0(3)
B37 B3 B7 B8 101.1(2)
B37 B3 B8 C38 -60.8(3)
B37 B3 B8 B4 37.2(2)
B37 B3 B8 B7 -100.7(2)
B37 B3 B8 B9 0.1(3)
B37 B4 B5 Cl5 112.7(3)
B37 B4 B5 B1 -37.2(2)
B37 B4 B5 B9 -138.3(2)
B37 B4 B5 B10 -101.1(2)
B37 B4 B8 C38 61.7(3)
B37 B4 B8 B3 -37.2(2)
B37 B4 B8 B7 0.6(3)
B37 B4 B8 B9 101.3(2)
B37 B4 B9 C38 -60.1(3)
B37 B4 B9 B5 37.6(2)
B37 B4 B9 B8 -100.2(2)
B37 B4 B9 B10 1.0(3)
B37 B5 B9 C38 62.2(3)
B37 B5 B9 B4 -37.3(2)
B37 B5 B9 B8 0.7(3)
B37 B5 B9 B10 101.7(2)
B37 B5 B10 C38 -61.1(3)
B37 B5 B10 B1 37.5(2)
B37 B5 B10 B6 -0.1(3)
B37 B5 B10 B9 -100.5(2)
C38 B6 B7 B2 133.5(2)
C38 B6 B7 B3 95.3(2)
C38 B6 B7 B8 32.6(2)
C38 B6 B10 B1 -133.8(2)
C38 B6 B10 B5 -95.8(3)
C38 B6 B10 B9 -32.5(2)
C38 B7 B8 B3 133.3(2)
C38 B7 B8 B4 95.3(2)
C38 B7 B8 B9 32.0(2)
C38 B8 B9 B4 133.3(2)
C38 B8 B9 B5 95.3(3)
C38 B8 B9 B10 32.3(2)
C38 B9 B10 B1 95.7(2)
C38 B9 B10 B5 133.5(2)
C38 B9 B10 B6 32.8(2)
B39 B11 B12 Cl8 110.3(2)
B39 B11 B12 B13 -37.32(18)
B39 B11 B12 B16 -137.9(2)
B39 B11 B12 B17 -100.2(2)
B39 B11 B15 Cl11 -111.2(2)
B39 B11 B15 B14 37.01(19)
B39 B11 B15 B19 100.1(2)
B39 B11 B15 B20 138.3(2)
B39 B11 B16 C40 -60.6(2)
B39 B11 B16 B12 37.82(18)
B39 B11 B16 B17 0.3(2)
B39 B11 B16 B20 -100.7(2)
B39 B11 B20 C40 61.1(2)
B39 B11 B20 B15 -37.45(19)
B39 B11 B20 B16 101.1(2)
B39 B11 B20 B19 0.1(3)
B39 B12 B13 Cl9 109.6(2)
B39 B12 B13 B14 -37.23(18)
B39 B12 B13 B17 -138.2(2)
B39 B12 B13 B18 -100.3(2)
B39 B12 B16 C40 60.6(2)
B39 B12 B16 B11 -37.56(19)
B39 B12 B16 B17 100.4(2)
B39 B12 B16 B20 -0.5(3)
B39 B12 B17 C40 -61.2(2)
B39 B12 B17 B13 37.21(18)
B39 B12 B17 B16 -100.9(2)
B39 B12 B17 B18 -0.3(3)
B39 B13 B14 Cl10 109.7(2)
B39 B13 B14 B15 -37.87(18)
B39 B13 B14 B18 -138.4(2)
B39 B13 B14 B19 -100.4(2)
B39 B13 B17 C40 61.1(2)
B39 B13 B17 B12 -37.40(18)
B39 B13 B17 B16 0.1(3)
B39 B13 B17 B18 100.6(2)
B39 B13 B18 C40 -61.6(2)
B39 B13 B18 B14 37.00(19)
B39 B13 B18 B17 -101.0(2)
B39 B13 B18 B19 -0.7(3)
B39 B14 B15 Cl11 110.8(2)
B39 B14 B15 B11 -37.20(18)
B39 B14 B15 B19 -138.6(2)
B39 B14 B15 B20 -100.7(2)
B39 B14 B18 C40 60.7(2)
B39 B14 B18 B13 -37.32(19)
B39 B14 B18 B17 0.0(3)
B39 B14 B18 B19 100.4(2)
B39 B14 B19 C40 -61.7(3)
B39 B14 B19 B15 37.01(19)
B39 B14 B19 B18 -101.4(2)
B39 B14 B19 B20 -0.6(3)
B39 B15 B19 C40 61.8(2)
B39 B15 B19 B14 -36.70(18)
B39 B15 B19 B18 0.6(3)
B39 B15 B19 B20 101.2(2)
B39 B15 B20 C40 -60.9(2)
B39 B15 B20 B11 37.29(19)
B39 B15 B20 B16 0.0(3)
B39 B15 B20 B19 -100.4(2)
C40 B16 B17 B12 133.3(2)
C40 B16 B17 B13 95.5(2)
C40 B16 B17 B18 32.19(19)
C40 B16 B20 B11 -133.0(2)
C40 B16 B20 B15 -95.6(2)
C40 B16 B20 B19 -32.41(19)
C40 B17 B18 B13 133.5(2)
C40 B17 B18 B14 95.8(2)
C40 B17 B18 B19 32.67(19)
C40 B18 B19 B14 133.4(2)
C40 B18 B19 B15 95.5(2)
C40 B18 B19 B20 32.14(19)
C40 B19 B20 B11 95.8(2)
C40 B19 B20 B15 133.7(2)
C40 B19 B20 B16 32.35(19)
B1 B37 B2 Cl2 -110.6(3)
B1 B37 B2 B3 138.0(2)
B1 B37 B2 B6 37.3(2)
B1 B37 B2 B7 101.2(2)
B1 B37 B3 Cl3 -150.4(2)
B1 B37 B3 B2 -37.3(2)
B1 B37 B3 B4 100.3(2)
B1 B37 B3 B7 -0.7(3)
B1 B37 B3 B8 63.0(3)
B1 B37 B4 Cl4 147.2(2)
B1 B37 B4 B3 -100.9(2)
B1 B37 B4 B5 36.6(2)
B1 B37 B4 B8 -64.0(3)
B1 B37 B4 B9 -0.8(3)
B1 B37 B5 Cl5 110.8(3)
B1 B37 B5 B4 -138.8(2)
B1 B37 B5 B9 -101.6(2)
B1 B37 B5 B10 -37.4(2)
B1 B2 B3 Cl3 147.8(2)
B1 B2 B3 B37 37.7(2)
B1 B2 B3 B4 0.1(3)
B1 B2 B3 B7 -101.1(2)
B1 B2 B3 B8 -63.3(3)
B1 B2 B6 C38 99.2(2)
B1 B2 B6 B7 139.0(2)
B1 B2 B6 B10 37.9(2)
B1 B2 B7 C38 2.8(3)
B1 B2 B7 B3 100.9(2)
B1 B2 B7 B6 -36.5(2)
B1 B2 B7 B8 63.5(3)
B1 B5 B9 C38 -1.8(3)
B1 B5 B9 B4 -101.2(2)
B1 B5 B9 B8 -63.2(3)
B1 B5 B9 B10 37.8(2)
B1 B5 B10 C38 -98.6(2)
B1 B5 B10 B6 -37.6(2)
B1 B5 B10 B9 -138.0(2)
B1 B6 B7 C38 -96.3(3)
B1 B6 B7 B2 37.2(2)
B1 B6 B7 B3 -1.0(3)
B1 B6 B7 B8 -63.7(3)
B1 B6 B10 C38 133.8(2)
B1 B6 B10 B5 38.0(2)
B1 B6 B10 B9 101.2(2)
B2 B37 B1 Cl1 110.8(3)
B2 B37 B1 B5 -137.5(2)
B2 B37 B1 B6 -37.4(2)
B2 B37 B1 B10 -100.6(2)
B2 B37 B3 Cl3 -113.0(3)
B2 B37 B3 B4 137.7(2)
B2 B37 B3 B7 36.6(2)
B2 B37 B3 B8 100.4(2)
B2 B37 B4 Cl4 -149.8(2)
B2 B37 B4 B3 -37.9(2)
B2 B37 B4 B5 99.6(2)
B2 B37 B4 B8 -0.9(3)
B2 B37 B4 B9 62.2(3)
B2 B37 B5 Cl5 148.4(2)
B2 B37 B5 B1 37.6(2)
B2 B37 B5 B4 -101.1(2)
B2 B37 B5 B9 -64.0(3)
B2 B37 B5 B10 0.2(3)
B2 B1 B5 Cl5 -150.7(2)
B2 B1 B5 B37 -37.8(2)
B2 B1 B5 B4 -0.8(3)
B2 B1 B5 B9 62.6(3)
B2 B1 B5 B10 100.6(2)
B2 B1 B6 C38 -98.5(2)
B2 B1 B6 B7 -36.9(2)
B2 B1 B6 B10 -138.2(2)
B2 B1 B10 C38 -2.2(3)
B2 B1 B10 B5 -100.4(2)
B2 B1 B10 B6 37.3(2)
B2 B1 B10 B9 -62.8(3)
B2 B3 B4 Cl4 146.2(2)
B2 B3 B4 B37 37.6(2)
B2 B3 B4 B5 -0.5(3)
B2 B3 B4 B8 -100.7(2)
B2 B3 B4 B9 -63.8(3)
B2 B3 B7 C38 98.2(2)
B2 B3 B7 B6 37.8(2)
B2 B3 B7 B8 137.8(2)
B2 B3 B8 C38 2.5(3)
B2 B3 B8 B4 100.5(2)
B2 B3 B8 B7 -37.4(2)
B2 B3 B8 B9 63.4(3)
B2 B6 B7 C38 -133.5(2)
B2 B6 B7 B3 -38.2(2)
B2 B6 B7 B8 -100.9(2)
B2 B6 B10 C38 95.8(3)
B2 B6 B10 B1 -38.0(2)
B2 B6 B10 B5 0.0(3)
B2 B6 B10 B9 63.2(3)
B2 B7 B8 C38 -95.4(2)
B2 B7 B8 B3 37.9(2)
B2 B7 B8 B4 0.0(3)
B2 B7 B8 B9 -63.3(3)
B3 B37 B1 Cl1 148.3(2)
B3 B37 B1 B2 37.6(2)
B3 B37 B1 B5 -99.9(2)
B3 B37 B1 B6 0.1(3)
B3 B37 B1 B10 -63.0(3)
B3 B37 B2 Cl2 111.4(2)
B3 B37 B2 B1 -138.0(2)
B3 B37 B2 B6 -100.7(2)
B3 B37 B2 B7 -36.9(2)
B3 B37 B4 Cl4 -111.9(2)
B3 B37 B4 B5 137.4(2)
B3 B37 B4 B8 36.9(2)
B3 B37 B4 B9 100.1(2)
B3 B37 B5 Cl5 -148.3(2)
B3 B37 B5 B1 100.9(2)
B3 B37 B5 B4 -37.8(2)
B3 B37 B5 B9 -0.7(3)
B3 B37 B5 B10 63.5(3)
B3 B2 B6 C38 -1.8(3)
B3 B2 B6 B1 -101.0(2)
B3 B2 B6 B7 38.0(2)
B3 B2 B6 B10 -63.2(3)
B3 B2 B7 C38 -98.1(2)
B3 B2 B7 B6 -137.4(2)
B3 B2 B7 B8 -37.4(2)
B3 B4 B5 Cl5 150.7(2)
B3 B4 B5 B37 38.0(2)
B3 B4 B5 B1 0.8(3)
B3 B4 B5 B9 -100.3(2)
B3 B4 B5 B10 -63.1(3)
B3 B4 B8 C38 98.8(2)
B3 B4 B8 B7 37.8(2)
B3 B4 B8 B9 138.5(2)
B3 B4 B9 C38 3.4(3)
B3 B4 B9 B5 101.0(2)
B3 B4 B9 B8 -36.8(2)
B3 B4 B9 B10 64.5(3)
B3 B7 B8 C38 -133.3(2)
B3 B7 B8 B4 -37.9(2)
B3 B7 B8 B9 -101.2(2)
B3 B8 B9 C38 -95.9(3)
B3 B8 B9 B4 37.4(2)
B3 B8 B9 B5 -0.5(3)
B3 B8 B9 B10 -63.5(3)
B4 B37 B1 Cl1 -148.4(2)
B4 B37 B1 B2 100.9(2)
B4 B37 B1 B5 -36.6(2)
B4 B37 B1 B6 63.4(3)
B4 B37 B1 B10 0.3(3)
B4 B37 B2 Cl2 149.1(2)
B4 B37 B2 B1 -100.3(2)
B4 B37 B2 B3 37.78(19)
B4 B37 B2 B6 -62.9(3)
B4 B37 B2 B7 0.9(3)
B4 B37 B3 Cl3 109.3(3)
B4 B37 B3 B2 -137.7(2)
B4 B37 B3 B7 -101.1(2)
B4 B37 B3 B8 -37.3(2)
B4 B37 B5 Cl5 -110.5(3)
B4 B37 B5 B1 138.8(2)
B4 B37 B5 B9 37.2(2)
B4 B37 B5 B10 101.3(2)
B4 B3 B7 C38 -1.9(3)
B4 B3 B7 B2 -100.1(2)
B4 B3 B7 B6 -62.3(3)
B4 B3 B7 B8 37.7(2)
B4 B3 B8 C38 -98.0(2)
B4 B3 B8 B7 -137.9(2)
B4 B3 B8 B9 -37.1(2)
B4 B5 B9 C38 99.5(2)
B4 B5 B9 B8 38.0(2)
B4 B5 B9 B10 139.0(2)
B4 B5 B10 C38 2.6(3)
B4 B5 B10 B1 101.2(2)
B4 B5 B10 B6 63.6(3)
B4 B5 B10 B9 -36.8(2)
B4 B8 B9 C38 -133.3(2)
B4 B8 B9 B5 -38.0(2)
B4 B8 B9 B10 -101.0(3)
B4 B9 B10 C38 -96.6(2)
B4 B9 B10 B1 -0.9(3)
B4 B9 B10 B5 36.9(2)
B4 B9 B10 B6 -63.8(3)
B5 B37 B1 Cl1 -111.8(2)
B5 B37 B1 B2 137.5(2)
B5 B37 B1 B6 100.0(2)
B5 B37 B1 B10 36.9(2)
B5 B37 B2 Cl2 -148.1(2)
B5 B37 B2 B1 -37.5(2)
B5 B37 B2 B3 100.5(2)
B5 B37 B2 B6 -0.2(3)
B5 B37 B2 B7 63.6(3)
B5 B37 B3 Cl3 146.9(2)
B5 B37 B3 B2 -100.1(2)
B5 B37 B3 B4 37.6(2)
B5 B37 B3 B7 -63.4(3)
B5 B37 B3 B8 0.3(3)
B5 B37 B4 Cl4 110.6(2)
B5 B37 B4 B3 -137.4(2)
B5 B37 B4 B8 -100.5(2)
B5 B37 B4 B9 -37.4(2)
B5 B1 B2 Cl2 150.2(2)
B5 B1 B2 B37 38.0(2)
B5 B1 B2 B3 0.4(3)
B5 B1 B2 B6 -99.9(3)
B5 B1 B2 B7 -63.0(3)
B5 B1 B6 C38 2.3(3)
B5 B1 B6 B2 100.8(2)
B5 B1 B6 B7 63.9(3)
B5 B1 B6 B10 -37.4(2)
B5 B1 B10 C38 98.1(2)
B5 B1 B10 B6 137.6(2)
B5 B1 B10 B9 37.6(2)
B5 B4 B8 C38 -2.1(3)
B5 B4 B8 B3 -100.9(2)
B5 B4 B8 B7 -63.1(3)
B5 B4 B8 B9 37.6(2)
B5 B4 B9 C38 -97.6(3)
B5 B4 B9 B8 -137.8(2)
B5 B4 B9 B10 -36.5(2)
B5 B9 B10 C38 -133.5(2)
B5 B9 B10 B1 -37.8(2)
B5 B9 B10 B6 -100.7(2)
B6 C38 B7 B2 -40.1(2)
B6 C38 B7 B3 -102.5(2)
B6 C38 B7 B8 -142.7(2)
B6 C38 B8 B3 -4.0(3)
B6 C38 B8 B4 -66.5(3)
B6 C38 B8 B7 36.8(2)
B6 C38 B8 B9 -106.9(3)
B6 C38 B9 B4 65.9(3)
B6 C38 B9 B5 3.5(3)
B6 C38 B9 B8 106.9(3)
B6 C38 B9 B10 -36.5(2)
B6 C38 B10 B1 40.0(2)
B6 C38 B10 B5 102.5(2)
B6 C38 B10 B9 142.8(2)
B6 B1 B2 Cl2 -109.9(3)
B6 B1 B2 B37 137.9(2)
B6 B1 B2 B3 100.4(2)
B6 B1 B2 B7 36.9(2)
B6 B1 B5 Cl5 146.4(2)
B6 B1 B5 B37 -100.8(2)
B6 B1 B5 B4 -63.8(3)
B6 B1 B5 B9 -0.4(3)
B6 B1 B5 B10 37.6(2)
B6 B1 B10 C38 -39.5(2)
B6 B1 B10 B5 -137.6(2)
B6 B1 B10 B9 -100.1(3)
B6 B2 B3 Cl3 -149.3(2)
B6 B2 B3 B37 100.6(2)
B6 B2 B3 B4 62.9(3)
B6 B2 B3 B7 -38.2(2)
B6 B2 B3 B8 -0.4(3)
B6 B2 B7 C38 39.3(2)
B6 B2 B7 B3 137.4(2)
B6 B2 B7 B8 100.0(2)
B6 B7 B8 C38 -32.6(2)
B6 B7 B8 B3 100.7(2)
B6 B7 B8 B4 62.8(3)
B6 B7 B8 B9 -0.5(3)
B7 C38 B6 B1 103.5(2)
B7 C38 B6 B2 40.4(2)
B7 C38 B6 B10 144.1(2)
B7 C38 B8 B3 -40.7(2)
B7 C38 B8 B4 -103.3(2)
B7 C38 B8 B9 -143.6(2)
B7 C38 B9 B4 -5.0(3)
B7 C38 B9 B5 -67.5(3)
B7 C38 B9 B8 35.9(2)
B7 C38 B9 B10 -107.5(3)
B7 C38 B10 B1 4.4(3)
B7 C38 B10 B5 66.9(3)
B7 C38 B10 B6 -35.6(2)
B7 C38 B10 B9 107.2(3)
B7 B2 B3 Cl3 -111.1(3)
B7 B2 B3 B37 138.8(2)
B7 B2 B3 B4 101.1(2)
B7 B2 B3 B8 37.8(2)
B7 B2 B6 C38 -39.8(2)
B7 B2 B6 B1 -139.0(2)
B7 B2 B6 B10 -101.2(3)
B7 B3 B4 Cl4 -150.9(2)
B7 B3 B4 B37 100.5(2)
B7 B3 B4 B5 62.4(3)
B7 B3 B4 B8 -37.8(2)
B7 B3 B4 B9 -0.9(3)
B7 B3 B8 C38 39.9(2)
B7 B3 B8 B4 137.9(2)
B7 B3 B8 B9 100.8(3)
B7 B6 B10 C38 32.0(2)
B7 B6 B10 B1 -101.8(2)
B7 B6 B10 B5 -63.8(3)
B7 B6 B10 B9 -0.6(3)
B7 B8 B9 C38 -32.1(2)
B7 B8 B9 B4 101.1(2)
B7 B8 B9 B5 63.2(3)
B7 B8 B9 B10 0.2(3)
B8 C38 B6 B1 66.7(3)
B8 C38 B6 B2 3.7(3)
B8 C38 B6 B7 -36.8(2)
B8 C38 B6 B10 107.3(3)
B8 C38 B7 B2 102.7(2)
B8 C38 B7 B3 40.2(2)
B8 C38 B7 B6 142.7(2)
B8 C38 B9 B4 -41.0(2)
B8 C38 B9 B5 -103.4(2)
B8 C38 B9 B10 -143.4(2)
B8 C38 B10 B1 -66.7(3)
B8 C38 B10 B5 -4.3(3)
B8 C38 B10 B6 -106.7(3)
B8 C38 B10 B9 36.1(2)
B8 B3 B4 Cl4 -113.0(3)
B8 B3 B4 B37 138.4(2)
B8 B3 B4 B5 100.2(2)
B8 B3 B4 B9 36.9(2)
B8 B3 B7 C38 -39.6(2)
B8 B3 B7 B2 -137.8(2)
B8 B3 B7 B6 -100.0(3)
B8 B4 B5 Cl5 -146.5(2)
B8 B4 B5 B37 100.8(2)
B8 B4 B5 B1 63.6(3)
B8 B4 B5 B9 -37.5(2)
B8 B4 B5 B10 -0.3(3)
B8 B4 B9 C38 40.2(2)
B8 B4 B9 B5 137.8(2)
B8 B4 B9 B10 101.3(3)
B8 B9 B10 C38 -32.5(2)
B8 B9 B10 B1 63.2(3)
B8 B9 B10 B5 101.0(2)
B8 B9 B10 B6 0.2(3)
B9 C38 B6 B1 -3.8(3)
B9 C38 B6 B2 -66.8(3)
B9 C38 B6 B7 -107.2(3)
B9 C38 B6 B10 36.8(2)
B9 C38 B7 B2 66.9(3)
B9 C38 B7 B3 4.4(3)
B9 C38 B7 B6 107.0(3)
B9 C38 B7 B8 -35.8(2)
B9 C38 B8 B3 102.9(2)
B9 C38 B8 B4 40.4(2)
B9 C38 B8 B7 143.6(2)
B9 C38 B10 B1 -102.8(2)
B9 C38 B10 B5 -40.3(2)
B9 C38 B10 B6 -142.8(2)
B9 B4 B5 Cl5 -109.0(3)
B9 B4 B5 B37 138.3(2)
B9 B4 B5 B1 101.1(2)
B9 B4 B5 B10 37.1(2)
B9 B4 B8 C38 -39.6(2)
B9 B4 B8 B3 -138.5(2)
B9 B4 B8 B7 -100.7(3)
B9 B5 B10 C38 39.4(2)
B9 B5 B10 B1 138.0(2)
B9 B5 B10 B6 100.4(3)
B10 C38 B6 B1 -40.6(2)
B10 C38 B6 B2 -103.6(2)
B10 C38 B6 B7 -144.1(2)
B10 C38 B7 B2 -4.6(3)
B10 C38 B7 B3 -67.1(3)
B10 C38 B7 B6 35.4(2)
B10 C38 B7 B8 -107.3(3)
B10 C38 B8 B3 66.6(3)
B10 C38 B8 B4 4.1(3)
B10 C38 B8 B7 107.3(3)
B10 C38 B8 B9 -36.3(2)
B10 C38 B9 B4 102.5(3)
B10 C38 B9 B5 40.0(2)
B10 C38 B9 B8 143.4(2)
B10 B1 B2 Cl2 -147.2(2)
B10 B1 B2 B37 100.6(2)
B10 B1 B2 B3 63.1(3)
B10 B1 B2 B6 -37.3(2)
B10 B1 B2 B7 -0.4(3)
B10 B1 B5 Cl5 108.8(3)
B10 B1 B5 B37 -138.4(2)
B10 B1 B5 B4 -101.3(2)
B10 B1 B5 B9 -37.9(2)
B10 B1 B6 C38 39.7(2)
B10 B1 B6 B2 138.2(2)
B10 B1 B6 B7 101.2(3)
B10 B5 B9 C38 -39.5(2)
B10 B5 B9 B4 -139.0(2)
B10 B5 B9 B8 -100.9(3)
B10 B6 B7 C38 -31.9(2)
B10 B6 B7 B2 101.6(3)
B10 B6 B7 B3 63.4(3)
B10 B6 B7 B8 0.7(3)
B11 B39 B12 Cl8 -110.9(2)
B11 B39 B12 B13 138.1(2)
B11 B39 B12 B16 37.56(19)
B11 B39 B12 B17 101.1(2)
B11 B39 B13 Cl9 -147.40(18)
B11 B39 B13 B12 -37.21(18)
B11 B39 B13 B14 101.0(2)
B11 B39 B13 B17 0.1(2)
B11 B39 B13 B18 64.1(2)
B11 B39 B14 Cl10 148.5(2)
B11 B39 B14 B13 -100.5(2)
B11 B39 B14 B15 37.22(18)
B11 B39 B14 B18 -63.3(3)
B11 B39 B14 B19 0.6(3)
B11 B39 B15 Cl11 110.7(2)
B11 B39 B15 B14 -138.2(2)
B11 B39 B15 B19 -101.5(2)
B11 B39 B15 B20 -37.4(2)
B11 B12 B13 Cl9 146.93(19)
B11 B12 B13 B39 37.38(18)
B11 B12 B13 B14 0.1(3)
B11 B12 B13 B17 -100.8(2)
B11 B12 B13 B18 -62.9(3)
B11 B12 B16 C40 98.2(2)
B11 B12 B16 B17 137.9(2)
B11 B12 B16 B20 37.05(19)
B11 B12 B17 C40 2.1(2)
B11 B12 B17 B13 100.5(2)
B11 B12 B17 B16 -37.60(18)
B11 B12 B17 B18 63.0(2)
B11 B15 B19 C40 -1.6(3)
B11 B15 B19 B14 -100.0(2)
B11 B15 B19 B18 -62.7(3)
B11 B15 B19 B20 37.91(19)
B11 B15 B20 C40 -98.2(2)
B11 B15 B20 B16 -37.3(2)
B11 B15 B20 B19 -137.7(2)
B11 B16 B17 C40 -95.7(2)
B11 B16 B17 B12 37.60(18)
B11 B16 B17 B13 -0.3(3)
B11 B16 B17 B18 -63.6(2)
B11 B16 B20 C40 133.0(2)
B11 B16 B20 B15 37.5(2)
B11 B16 B20 B19 100.6(2)
B12 B39 B11 Cl7 110.8(2)
B12 B39 B11 B15 -138.3(2)
B12 B39 B11 B16 -37.63(18)
B12 B39 B11 B20 -101.3(2)
B12 B39 B13 Cl9 -110.2(2)
B12 B39 B13 B14 138.2(2)
B12 B39 B13 B17 37.27(18)
B12 B39 B13 B18 101.3(2)
B12 B39 B14 Cl10 -148.44(19)
B12 B39 B14 B13 -37.39(18)
B12 B39 B14 B15 100.3(2)
B12 B39 B14 B18 -0.2(3)
B12 B39 B14 B19 63.7(3)
B12 B39 B15 Cl11 147.66(19)
B12 B39 B15 B11 37.01(19)
B12 B39 B15 B14 -101.2(2)
B12 B39 B15 B19 -64.5(2)
B12 B39 B15 B20 -0.3(3)
B12 B11 B15 Cl11 -148.80(19)
B12 B11 B15 B39 -37.62(19)
B12 B11 B15 B14 -0.6(3)
B12 B11 B15 B19 62.4(3)
B12 B11 B15 B20 100.6(2)
B12 B11 B16 C40 -98.5(2)
B12 B11 B16 B17 -37.51(18)
B12 B11 B16 B20 -138.5(2)
B12 B11 B20 C40 -2.7(2)
B12 B11 B20 B15 -101.3(2)
B12 B11 B20 B16 37.18(18)
B12 B11 B20 B19 -63.8(2)
B12 B13 B14 Cl10 147.04(19)
B12 B13 B14 B39 37.35(18)
B12 B13 B14 B15 -0.5(3)
B12 B13 B14 B18 -101.1(2)
B12 B13 B14 B19 -63.1(3)
B12 B13 B17 C40 98.5(2)
B12 B13 B17 B16 37.54(18)
B12 B13 B17 B18 138.0(2)
B12 B13 B18 C40 1.9(3)
B12 B13 B18 B14 100.5(2)
B12 B13 B18 B17 -37.49(19)
B12 B13 B18 B19 62.8(2)
B12 B16 B17 C40 -133.3(2)
B12 B16 B17 B13 -37.87(18)
B12 B16 B17 B18 -101.1(2)
B12 B16 B20 C40 95.9(2)
B12 B16 B20 B11 -37.17(19)
B12 B16 B20 B15 0.3(3)
B12 B16 B20 B19 63.4(3)
B12 B17 B18 C40 -95.6(2)
B12 B17 B18 B13 37.90(19)
B12 B17 B18 B14 0.2(3)
B12 B17 B18 B19 -62.9(2)
B13 B39 B11 Cl7 148.17(18)
B13 B39 B11 B12 37.40(18)
B13 B39 B11 B15 -100.9(2)
B13 B39 B11 B16 -0.2(2)
B13 B39 B11 B20 -63.9(2)
B13 B39 B12 Cl8 110.9(2)
B13 B39 B12 B11 -138.1(2)
B13 B39 B12 B16 -100.6(2)
B13 B39 B12 B17 -37.07(19)
B13 B39 B14 Cl10 -111.0(2)
B13 B39 B14 B15 137.7(2)
B13 B39 B14 B18 37.22(19)
B13 B39 B14 B19 101.1(2)
B13 B39 B15 Cl11 -148.92(19)
B13 B39 B15 B11 100.4(2)
B13 B39 B15 B14 -37.81(18)
B13 B39 B15 B19 -1.0(2)
B13 B39 B15 B20 63.1(2)
B13 B12 B16 C40 -2.6(3)
B13 B12 B16 B11 -100.7(2)
B13 B12 B16 B17 37.18(19)
B13 B12 B16 B20 -63.7(3)
B13 B12 B17 C40 -98.4(2)
B13 B12 B17 B16 -138.1(2)
B13 B12 B17 B18 -37.49(19)
B13 B14 B15 Cl11 148.69(19)
B13 B14 B15 B39 37.90(18)
B13 B14 B15 B11 0.7(3)
B13 B14 B15 B19 -100.7(2)
B13 B14 B15 B20 -62.8(2)
B13 B14 B18 C40 98.0(2)
B13 B14 B18 B17 37.31(19)
B13 B14 B18 B19 137.7(2)
B13 B14 B19 C40 1.9(3)
B13 B14 B19 B15 100.6(2)
B13 B14 B19 B18 -37.8(2)
B13 B14 B19 B20 63.0(3)
B13 B17 B18 C40 -133.5(2)
B13 B17 B18 B14 -37.7(2)
B13 B17 B18 B19 -100.8(2)
B13 B18 B19 C40 -95.4(2)
B13 B18 B19 B14 37.99(19)
B13 B18 B19 B15 0.1(3)
B13 B18 B19 B20 -63.3(2)
B14 B39 B11 Cl7 -148.45(18)
B14 B39 B11 B12 100.8(2)
B14 B39 B11 B15 -37.51(19)
B14 B39 B11 B16 63.2(2)
B14 B39 B11 B20 -0.5(3)
B14 B39 B12 Cl8 148.29(19)
B14 B39 B12 B11 -100.8(2)
B14 B39 B12 B13 37.35(19)
B14 B39 B12 B16 -63.2(2)
B14 B39 B12 B17 0.3(3)
B14 B39 B13 Cl9 111.6(2)
B14 B39 B13 B12 -138.2(2)
B14 B39 B13 B17 -101.0(2)
B14 B39 B13 B18 -36.90(18)
B14 B39 B15 Cl11 -111.1(2)
B14 B39 B15 B11 138.2(2)
B14 B39 B15 B19 36.78(18)
B14 B39 B15 B20 100.9(2)
B14 B13 B17 C40 -2.2(3)
B14 B13 B17 B12 -100.6(2)
B14 B13 B17 B16 -63.1(2)
B14 B13 B17 B18 37.4(2)
B14 B13 B18 C40 -98.6(2)
B14 B13 B18 B17 -138.0(2)
B14 B13 B18 B19 -37.70(19)
B14 B15 B19 C40 98.5(2)
B14 B15 B19 B18 37.30(19)
B14 B15 B19 B20 137.9(2)
B14 B15 B20 C40 2.0(2)
B14 B15 B20 B11 100.2(2)
B14 B15 B20 B16 63.0(3)
B14 B15 B20 B19 -37.48(19)
B14 B18 B19 C40 -133.4(2)
B14 B18 B19 B15 -37.92(19)
B14 B18 B19 B20 -101.2(2)
B14 B19 B20 C40 -95.5(2)
B14 B19 B20 B11 0.3(3)
B14 B19 B20 B15 38.2(2)
B14 B19 B20 B16 -63.2(3)
B15 B39 B11 Cl7 -110.9(2)
B15 B39 B11 B12 138.3(2)
B15 B39 B11 B16 100.7(2)
B15 B39 B11 B20 37.03(19)
B15 B39 B12 Cl8 -147.98(19)
B15 B39 B12 B11 -37.03(19)
B15 B39 B12 B13 101.1(2)
B15 B39 B12 B16 0.5(3)
B15 B39 B12 B17 64.0(2)
B15 B39 B13 Cl9 149.54(18)
B15 B39 B13 B12 -100.3(2)
B15 B39 B13 B14 37.97(18)
B15 B39 B13 B17 -63.0(2)
B15 B39 B13 B18 1.1(2)
B15 B39 B14 Cl10 111.3(2)
B15 B39 B14 B13 -137.7(2)
B15 B39 B14 B18 -100.5(2)
B15 B39 B14 B19 -36.57(19)
B15 B11 B12 Cl8 147.90(19)
B15 B11 B12 B39 37.62(19)
B15 B11 B12 B13 0.3(3)
B15 B11 B12 B16 -100.3(2)
B15 B11 B12 B17 -62.6(2)
B15 B11 B16 C40 3.2(2)
B15 B11 B16 B12 101.7(2)
B15 B11 B16 B17 64.1(2)
B15 B11 B16 B20 -36.82(19)
B15 B11 B20 C40 98.6(2)
B15 B11 B20 B16 138.5(2)
B15 B11 B20 B19 37.6(2)
B15 B14 B18 C40 -2.9(2)
B15 B14 B18 B13 -100.9(2)
B15 B14 B18 B17 -63.6(2)
B15 B14 B18 B19 36.76(19)
B15 B14 B19 C40 -98.7(2)
B15 B14 B19 B18 -138.4(2)
B15 B14 B19 B20 -37.58(19)
B15 B19 B20 C40 -133.7(2)
B15 B19 B20 B11 -37.97(19)
B15 B19 B20 B16 -101.4(2)
B16 C40 B17 B12 -40.46(18)
B16 C40 B17 B13 -103.2(2)
B16 C40 B17 B18 -143.5(2)
B16 C40 B18 B13 -3.9(3)
B16 C40 B18 B14 -66.4(3)
B16 C40 B18 B17 36.2(2)
B16 C40 B18 B19 -106.7(2)
B16 C40 B19 B14 67.2(3)
B16 C40 B19 B15 3.9(3)
B16 C40 B19 B18 107.6(2)
B16 C40 B19 B20 -36.1(2)
B16 C40 B20 B11 40.74(18)
B16 C40 B20 B15 103.3(2)
B16 C40 B20 B19 143.3(2)
B16 B11 B12 Cl8 -111.8(2)
B16 B11 B12 B39 137.9(2)
B16 B11 B12 B13 100.6(2)
B16 B11 B12 B17 37.69(18)
B16 B11 B15 Cl11 147.71(19)
B16 B11 B15 B39 -101.1(2)
B16 B11 B15 B14 -64.1(2)
B16 B11 B15 B19 -1.0(3)
B16 B11 B15 B20 37.2(2)
B16 B11 B20 C40 -39.92(18)
B16 B11 B20 B15 -138.5(2)
B16 B11 B20 B19 -100.9(2)
B16 B12 B13 Cl9 -149.75(19)
B16 B12 B13 B39 100.7(2)
B16 B12 B13 B14 63.5(2)
B16 B12 B13 B17 -37.47(19)
B16 B12 B13 B18 0.4(3)
B16 B12 B17 C40 39.69(17)
B16 B12 B17 B13 138.1(2)
B16 B12 B17 B18 100.6(2)
B16 B17 B18 C40 -32.19(19)
B16 B17 B18 B13 101.3(2)
B16 B17 B18 B14 63.6(3)
B16 B17 B18 B19 0.5(3)
B17 C40 B16 B11 102.6(2)
B17 C40 B16 B12 40.44(19)
B17 C40 B16 B20 143.2(2)
B17 C40 B18 B13 -40.06(19)
B17 C40 B18 B14 -102.5(2)
B17 C40 B18 B19 -142.9(2)
B17 C40 B19 B14 -3.6(3)
B17 C40 B19 B15 -66.9(3)
B17 C40 B19 B18 36.7(2)
B17 C40 B19 B20 -107.0(2)
B17 C40 B20 B11 4.4(3)
B17 C40 B20 B15 67.0(2)
B17 C40 B20 B16 -36.3(2)
B17 C40 B20 B19 107.0(2)
B17 B12 B13 Cl9 -112.3(2)
B17 B12 B13 B39 138.2(2)
B17 B12 B13 B14 100.9(2)
B17 B12 B13 B18 37.90(19)
B17 B12 B16 C40 -39.75(18)
B17 B12 B16 B11 -137.9(2)
B17 B12 B16 B20 -100.9(2)
B17 B13 B14 Cl10 -149.8(2)
B17 B13 B14 B39 100.6(2)
B17 B13 B14 B15 62.7(2)
B17 B13 B14 B18 -37.9(2)
B17 B13 B14 B19 0.1(3)
B17 B13 B18 C40 39.39(19)
B17 B13 B18 B14 138.0(2)
B17 B13 B18 B19 100.3(2)
B17 B16 B20 C40 32.52(19)
B17 B16 B20 B11 -100.5(2)
B17 B16 B20 B15 -63.0(3)
B17 B16 B20 B19 0.1(3)
B17 B18 B19 C40 -32.55(19)
B17 B18 B19 B14 100.8(2)
B17 B18 B19 B15 62.9(2)
B17 B18 B19 B20 -0.4(3)
B18 C40 B16 B11 66.3(3)
B18 C40 B16 B12 4.2(3)
B18 C40 B16 B17 -36.3(2)
B18 C40 B16 B20 106.9(2)
B18 C40 B17 B12 103.0(2)
B18 C40 B17 B13 40.24(19)
B18 C40 B17 B16 143.5(2)
B18 C40 B19 B14 -40.3(2)
B18 C40 B19 B15 -103.7(2)
B18 C40 B19 B20 -143.7(2)
B18 C40 B20 B11 -66.8(2)
B18 C40 B20 B15 -4.2(3)
B18 C40 B20 B16 -107.5(2)
B18 C40 B20 B19 35.8(2)
B18 B13 B14 Cl10 -111.9(2)
B18 B13 B14 B39 138.4(2)
B18 B13 B14 B15 100.6(2)
B18 B13 B14 B19 38.0(2)
B18 B13 B17 C40 -39.55(19)
B18 B13 B17 B12 -138.0(2)
B18 B13 B17 B16 -100.5(2)
B18 B14 B15 Cl11 -147.95(19)
B18 B14 B15 B39 101.3(2)
B18 B14 B15 B11 64.1(2)
B18 B14 B15 B19 -37.34(19)
B18 B14 B15 B20 0.6(3)
B18 B14 B19 C40 39.74(19)
B18 B14 B19 B15 138.4(2)
B18 B14 B19 B20 100.8(2)
B18 B19 B20 C40 -32.16(19)
B18 B19 B20 B11 63.6(3)
B18 B19 B20 B15 101.6(2)
B18 B19 B20 B16 0.2(3)
B19 C40 B16 B11 -4.5(3)
B19 C40 B16 B12 -66.7(3)
B19 C40 B16 B17 -107.1(2)
B19 C40 B16 B20 36.1(2)
B19 C40 B17 B12 66.5(3)
B19 C40 B17 B13 3.7(3)
B19 C40 B17 B16 106.9(2)
B19 C40 B17 B18 -36.6(2)
B19 C40 B18 B13 102.8(2)
B19 C40 B18 B14 40.36(19)
B19 C40 B18 B17 142.9(2)
B19 C40 B20 B11 -102.6(2)
B19 C40 B20 B15 -40.00(18)
B19 C40 B20 B16 -143.3(2)
B19 B14 B15 Cl11 -110.6(2)
B19 B14 B15 B39 138.6(2)
B19 B14 B15 B11 101.4(2)
B19 B14 B15 B20 37.94(19)
B19 B14 B18 C40 -39.70(18)
B19 B14 B18 B13 -137.7(2)
B19 B14 B18 B17 -100.4(2)
B19 B15 B20 C40 39.47(19)
B19 B15 B20 B11 137.7(2)
B19 B15 B20 B16 100.4(2)
B20 C40 B16 B11 -40.61(18)
B20 C40 B16 B12 -102.7(2)
B20 C40 B16 B17 -143.2(2)
B20 C40 B17 B12 -4.2(3)
B20 C40 B17 B13 -67.0(3)
B20 C40 B17 B16 36.3(2)
B20 C40 B17 B18 -107.2(2)
B20 C40 B18 B13 67.1(3)
B20 C40 B18 B14 4.6(3)
B20 C40 B18 B17 107.1(2)
B20 C40 B18 B19 -35.8(2)
B20 C40 B19 B14 103.4(2)
B20 C40 B19 B15 40.03(19)
B20 C40 B19 B18 143.7(2)
B20 B11 B12 Cl8 -149.09(19)
B20 B11 B12 B39 100.6(2)
B20 B11 B12 B13 63.3(2)
B20 B11 B12 B16 -37.28(18)
B20 B11 B12 B17 0.4(2)
B20 B11 B15 Cl11 110.6(2)
B20 B11 B15 B39 -138.3(2)
B20 B11 B15 B14 -101.3(2)
B20 B11 B15 B19 -38.2(2)
B20 B11 B16 C40 40.01(19)
B20 B11 B16 B12 138.5(2)
B20 B11 B16 B17 101.0(2)
B20 B15 B19 C40 -39.46(19)
B20 B15 B19 B14 -137.9(2)
B20 B15 B19 B18 -100.6(2)
B20 B16 B17 C40 -32.55(19)
B20 B16 B17 B12 100.8(2)
B20 B16 B17 B13 62.9(2)
B20 B16 B17 B18 -0.4(3)
